data_4312911
loop_
_publ_author_name
'Elvira M. Bauer'
'Maria Pia Donzello'
'Claudio Ercolani'
'Enrico Masetti'
'Stefania Panero'
'Giampaolo Ricciardi'
'Angela Rosa'
'Angiola Chiesi-Villa'
'Corrado Rizzoli'

_publ_contact_author
;
      Prof. Corrado Rizzoli
      Universita di Parma
      Dipartimento di Chimica Generale ed Inorganica
      Chimica Analitica, Chimica Fisica
      Viale delle Scienze 17/A
      I-43100 Parma
      Italy
;
_publ_contact_author_email rizzoli@at@ipruniv.cce.unipr.it
_publ_contact_author_fax '[039]521 905 556'
_publ_contact_author_phone '[039]521 905 449'
_publ_section_title
;
 "Stapled" Bis(phthalocyaninato)niobium(IV), Pc2Nb: X-ray Crystal
 Structure, Chemical and Electrochemical Behavior, and Theoretical
 Studies. Perspectives for the Use of Pc2Nb (Thin Films) as an "Optically
 Passive Electrode" in Electrochromic Devices
;
_journal_name_full 'Inorganic Chemistry'
_journal_page_first 283
_journal_page_last 293
_journal_paper_doi 10.1021/ic020098d
_journal_volume 42
_journal_year 2003
_chemical_formula_sum 'C99 H56.5 Cl3.5 N16 Nb'
_chemical_formula_weight 1687.13
_space_group_IT_number 14
_symmetry_cell_setting monoclinic
_symmetry_space_group_name_Hall '-P 2yn'
_symmetry_space_group_name_H-M 'P 1 21/n 1'
_atom_sites_solution_hydrogens difmap
_atom_sites_solution_primary direct
_atom_sites_solution_secondary difmap
_audit_creation_date 05/02/2002
_audit_creation_method 'ModiCIF v1.02'
_cell_angle_alpha 90.00(0)
_cell_angle_beta 92.51(2)
_cell_angle_gamma 90.00(0)
_cell_formula_units_Z 4.00
_cell_length_a 16.765(3)
_cell_length_b 23.800(4)
_cell_length_c 19.421(4)
_cell_measurement_reflns_used 25
_cell_measurement_temperature 295
_cell_measurement_theta_max 19.5
_cell_measurement_theta_min 14.6
_cell_volume 7742(2)
_computing_cell_refinement 'Belletti et al., 1993'
_computing_data_collection 'Belletti, Cantoni & Pasquinelli,1993'
_computing_data_reduction 'DIFAU (Belletti et al.)'
_computing_publication_material 'PARST (Nardelli, 1983)'
_computing_structure_refinement 'SHELXS-93 (Sheldrick, 1993)'
_computing_structure_solution 'SHELXS-76 (Sheldrick, 1976)'
_diffrn_ambient_temperature 295
_diffrn_measurement_device 'Philips PW1100'
_diffrn_measurement_method omega/2theta
_diffrn_radiation_monochromator graphite
_diffrn_radiation_source fine-focussealedtube
_diffrn_radiation_type MoK\a
_diffrn_radiation_wavelength 0.71069
_diffrn_reflns_av_R_equivalents 0.0313
_diffrn_reflns_av_sigmaI/netI 0.1305
_diffrn_reflns_limit_h_max 23
_diffrn_reflns_limit_h_min -23
_diffrn_reflns_limit_k_max 33
_diffrn_reflns_limit_k_min 0
_diffrn_reflns_limit_l_max 20
_diffrn_reflns_limit_l_min 0
_diffrn_reflns_number 21100
_diffrn_reflns_theta_max 30.02
_diffrn_reflns_theta_min 3.01
_diffrn_standards_decay_% 1.2
_diffrn_standards_interval_count 150
_diffrn_standards_number 3
_exptl_absorpt_coefficient_mu 0.3405
_exptl_absorpt_correction_T_max 1.000
_exptl_absorpt_correction_T_min 0.984
_exptl_absorpt_correction_type none
_exptl_crystal_colour brown
_exptl_crystal_density_diffrn 1.4475
_exptl_crystal_density_meas ?
_exptl_crystal_density_method not_measured
_exptl_crystal_description prism
_exptl_crystal_F_000 3452.0
_exptl_crystal_size_max 0.38
_exptl_crystal_size_mid 0.21
_exptl_crystal_size_min 0.18
_refine_diff_density_max 0.907
_refine_diff_density_min -0.936
_refine_diff_density_rms 0.076
_refine_ls_extinction_method none
_refine_ls_goodness_of_fit_all 0.884
_refine_ls_goodness_of_fit_obs 1.070
_refine_ls_hydrogen_treatment not_refined
_refine_ls_matrix_type full
_refine_ls_number_parameters 1002
_refine_ls_number_reflns 16772
_refine_ls_number_restraints 0
_refine_ls_restrained_S_all 0.942
_refine_ls_restrained_S_obs 1.070
_refine_ls_R_factor_all 0.1475
_refine_ls_R_factor_obs 0.0524
_refine_ls_shift/esd_max 0.004
_refine_ls_shift/esd_mean 0.000
_refine_ls_structure_factor_coef Fsqd
_refine_ls_weighting_details 'w=1/[\s^2^(Fo^2^)+(0.0693P)^2^+0.0000P] where P=(Fo^2^+2Fc^2^)/3'
_refine_ls_weighting_scheme calc
_refine_ls_wR_factor_all 0.1411
_refine_ls_wR_factor_obs 0.1222
_reflns_number_observed 9037
_reflns_number_total 20074
_reflns_threshold_expression '>2 sigma(I)'
_cod_data_source_file ic020098d.cif
_cod_data_source_block Complex1
_cod_depositor_comments
;
The following automatic conversions were performed:

'_exptl_crystal_density_meas' value 'not_measured' was changed to '?'
- the value is perceived as not measured.

Automatic conversion script
Id: cif_fix_values 3008 2015-01-20 13:52:24Z robertas 

The following automatic conversions were performed:

'_refine_ls_weighting_scheme' value 'calc
w=1/[\s^2^(Fo^2^)+(0.0693P)^2^+0.0000P] where P=(Fo^2^+2Fc^2^)/3' was
changed to 'calc'. New tag '_refine_ls_weighting_details' was
created. The value of the new tag was set to
'w=1/[\s^2^(Fo^2^)+(0.0693P)^2^+0.0000P] where P=(Fo^2^+2Fc^2^)/3'.

Automatic conversion script
Id: cif_fix_values 3143 2015-03-26 13:38:13Z robertas 
;
_cod_original_formula_sum 'C99 H56.5Cl3.5 N16Nb1'
_cod_database_code 4312911

loop_
_symmetry_equiv_pos_as_xyz
'x, y, z'
'-x+1/2, y+1/2, -z+1/2'
'-x, -y, -z'
'x-1/2, -y-1/2, z-1/2'

loop_
_atom_site_aniso_label
_atom_site_aniso_U_11
_atom_site_aniso_U_22
_atom_site_aniso_U_33
_atom_site_aniso_U_23
_atom_site_aniso_U_13
_atom_site_aniso_U_12
Nb1 0.0161(1) 0.0269(2) 0.0214(2) 0.0012(2) -0.0008(1) 0.0003(2)
N1A 0.0206(14) 0.0298(16) 0.0281(17) 0.0043(13) -0.0009(12) 0.0009(12)
N2A 0.0245(16) 0.0416(19) 0.0308(19) 0.0045(15) -0.0033(13) 0.0055(14)
N3A 0.0182(13) 0.0272(15) 0.0259(16) 0.0002(13) 0.0006(12) 0.0023(12)
N4A 0.0263(15) 0.0329(17) 0.0287(18) -0.0006(14) 0.0030(13) 0.0040(13)
N5A 0.0217(14) 0.0304(16) 0.0227(16) -0.0013(13) 0.0009(12) 0.0001(12)
N6A 0.0221(15) 0.0385(18) 0.0314(19) -0.0065(14) -0.0042(13) -0.0012(13)
N7A 0.0208(14) 0.0287(16) 0.0226(16) 0.0019(13) -0.0018(12) 0.0002(12)
N8A 0.0229(15) 0.0352(17) 0.0286(18) 0.0072(14) -0.0009(12) 0.0004(13)
C1A 0.0272(18) 0.0280(19) 0.0251(21) 0.0015(16) 0.0023(15) -0.0012(15)
C2A 0.0295(19) 0.0306(20) 0.0239(21) 0.0007(16) -0.0003(15) -0.0004(16)
C3A 0.0357(21) 0.0419(23) 0.0388(24) 0.0064(19) 0.0014(18) 0.0005(18)
C4A 0.0483(25) 0.0468(26) 0.0391(26) 0.0142(21) 0.0055(20) -0.0034(20)
C5A 0.0510(26) 0.0519(27) 0.0353(25) 0.0153(21) -0.0055(20) 0.0089(21)
C6A 0.0409(22) 0.0444(24) 0.0353(24) 0.0062(19) -0.0070(18) 0.0032(18)
C7A 0.0298(19) 0.0315(20) 0.0259(20) 0.0041(16) -0.0015(15) -0.0006(15)
C8A 0.0241(18) 0.0304(20) 0.0257(21) 0.0039(16) -0.0058(15) 0.0012(15)
C11A 0.0196(16) 0.0306(19) 0.0290(21) 0.0018(16) -0.0033(14) 0.0041(14)
C12A 0.0187(17) 0.0397(22) 0.0410(24) 0.0000(18) -0.0020(15) 0.0050(15)
C13A 0.0296(21) 0.0635(29) 0.0535(28) 0.0129(23) -0.0022(19) 0.0120(20)
C14A 0.0272(22) 0.0836(37) 0.0786(37) 0.0177(30) 0.0004(22) 0.0261(23)
C15A 0.0269(21) 0.0720(33) 0.0651(32) 0.0089(26) 0.0109(21) 0.0176(21)
C16A 0.0287(20) 0.0518(26) 0.0538(28) 0.0019(22) 0.0064(19) 0.0110(19)
C17A 0.0194(17) 0.0371(22) 0.0368(23) -0.0009(18) 0.0000(15) 0.0055(15)
C18A 0.0177(16) 0.0340(21) 0.0238(21) 0.0009(16) 0.0016(14) 0.0020(14)
C21A 0.0251(18) 0.0273(19) 0.0252(21) 0.0022(15) 0.0026(15) 0.0038(14)
C22A 0.0339(20) 0.0297(20) 0.0294(22) -0.0052(16) -0.0023(16) 0.0023(16)
C23A 0.0479(24) 0.0404(24) 0.0340(24) -0.0070(19) 0.0111(19) 0.0005(19)
C24A 0.0668(31) 0.0486(27) 0.0357(26) -0.0115(21) 0.0101(22) -0.0007(23)
C25A 0.0696(32) 0.0432(26) 0.0378(27) -0.0147(21) -0.0024(22) -0.0085(23)
C26A 0.0402(22) 0.0452(25) 0.0380(25) -0.0102(20) -0.0067(19) -0.0039(19)
C27A 0.0371(21) 0.0281(20) 0.0317(22) -0.0030(16) -0.0016(17) -0.0018(16)
C28A 0.0280(19) 0.0261(19) 0.0248(21) 0.0002(16) -0.0027(15) 0.0014(15)
C31A 0.0203(17) 0.0267(19) 0.0301(22) 0.0029(16) -0.0040(15) 0.0011(14)
C32A 0.0211(17) 0.0329(20) 0.0402(24) 0.0021(17) -0.0051(16) -0.0026(15)
C33A 0.0250(19) 0.0542(26) 0.0534(28) -0.0126(22) -0.0055(18) -0.0062(18)
C34A 0.0173(18) 0.0584(29) 0.0800(35) -0.0110(26) -0.0061(20) -0.0104(18)
C35A 0.0241(20) 0.0529(27) 0.0667(32) 0.0030(24) 0.0059(20) -0.0083(18)
C36A 0.0257(19) 0.0448(24) 0.0488(26) 0.0049(20) 0.0038(18) -0.0042(17)
C37A 0.0177(16) 0.0323(20) 0.0338(22) 0.0046(17) -0.0026(14) 0.0005(14)
C38A 0.0183(17) 0.0309(20) 0.0277(21) 0.0027(16) -0.0006(14) -0.0001(14)
N1B 0.0185(14) 0.0320(16) 0.0227(16) 0.0029(13) -0.0005(11) 0.0005(12)
N2B 0.0257(16) 0.0389(17) 0.0272(18) 0.0056(14) -0.0012(13) 0.0020(13)
N3B 0.0151(13) 0.0294(16) 0.0240(17) 0.0000(13) 0.0004(11) 0.0011(11)
N4B 0.0185(14) 0.0353(17) 0.0301(18) -0.0003(14) -0.0032(12) -0.0030(12)
N5B 0.0162(13) 0.0323(16) 0.0293(18) 0.0016(13) -0.0020(12) -0.0032(12)
N6B 0.0216(16) 0.0453(18) 0.0223(17) -0.0057(14) 0.0021(13) -0.0012(12)
N7B 0.0192(14) 0.0273(16) 0.0242(17) 0.0003(13) -0.0001(12) 0.0010(12)
N8B 0.0210(14) 0.0317(17) 0.0269(17) 0.0033(13) 0.0009(12) 0.0030(12)
C1B 0.0184(16) 0.0259(19) 0.0286(21) 0.0004(15) -0.0058(14) 0.0029(14)
C2B 0.0256(18) 0.0347(21) 0.0278(21) 0.0026(16) -0.0035(15) 0.0036(15)
C3B 0.0272(18) 0.0492(24) 0.0438(24) 0.0052(21) -0.0065(16) 0.0088(19)
C4B 0.0341(22) 0.0627(29) 0.0552(30) 0.0125(24) -0.0132(21) 0.0113(21)
C5B 0.0499(27) 0.0642(31) 0.0399(27) 0.0179(23) -0.0159(21) 0.0068(23)
C6B 0.0406(22) 0.0516(26) 0.0331(24) 0.0098(19) -0.0058(18) 0.0040(19)
C7B 0.0268(17) 0.0334(21) 0.0325(21) 0.0045(17) -0.0057(15) 0.0010(16)
C8B 0.0232(18) 0.0285(19) 0.0281(22) 0.0010(16) -0.0027(15) 0.0014(15)
C11B 0.0225(17) 0.0267(19) 0.0240(21) 0.0007(16) -0.0008(14) -0.0016(14)
C12B 0.0289(19) 0.0332(20) 0.0247(21) 0.0008(16) 0.0046(15) -0.0039(16)
C13B 0.0334(19) 0.0394(23) 0.0347(23) 0.0019(18) 0.0071(16) -0.0048(17)
C14B 0.0444(24) 0.0474(25) 0.0403(26) 0.0051(20) 0.0183(20) -0.0105(19)
C15B 0.0284(19) 0.0504(25) 0.0503(26) 0.0008(23) 0.0134(17) -0.0102(20)
C16B 0.0255(19) 0.0445(24) 0.0406(25) 0.0004(19) 0.0064(17) -0.0055(17)
C17B 0.0244(18) 0.0340(21) 0.0310(22) -0.0025(17) 0.0056(15) -0.0044(15)
C18B 0.0176(16) 0.0296(20) 0.0315(22) 0.0026(16) 0.0008(14) -0.0012(14)
C21B 0.0182(16) 0.0300(19) 0.0322(22) 0.0006(16) -0.0014(14) -0.0021(14)
C22B 0.0239(18) 0.0387(21) 0.0252(21) -0.0007(17) -0.0050(15) -0.0014(16)
C23B 0.0271(19) 0.0468(26) 0.0468(26) -0.0052(19) -0.0073(17) -0.0040(17)
C24B 0.0332(21) 0.0555(29) 0.0504(27) -0.0061(22) -0.0182(19) -0.0067(19)
C25B 0.0425(24) 0.0653(30) 0.0404(26) -0.0154(22) -0.0124(20) -0.0089(21)
C26B 0.0418(22) 0.0548(27) 0.0304(23) -0.0102(20) -0.0041(17) -0.0034(20)
C27B 0.0249(18) 0.0391(22) 0.0294(22) -0.0033(16) -0.0051(15) -0.0034(15)
C28B 0.0253(18) 0.0310(20) 0.0197(21) -0.0005(15) -0.0021(14) -0.0016(15)
C31B 0.0231(17) 0.0298(20) 0.0228(21) 0.0020(16) 0.0033(14) -0.0012(15)
C32B 0.0241(18) 0.0357(21) 0.0300(22) 0.0025(17) 0.0057(16) 0.0001(16)
C33B 0.0379(21) 0.0462(24) 0.0317(22) -0.0038(20) 0.0092(16) 0.0008(19)
C34B 0.0409(22) 0.0488(26) 0.0342(24) -0.0051(19) 0.0141(18) 0.0068(19)
C35B 0.0308(19) 0.0471(24) 0.0422(24) 0.0047(21) 0.0137(17) 0.0042(19)
C36B 0.0261(19) 0.0420(23) 0.0373(24) 0.0010(19) 0.0058(16) 0.0023(16)
C37B 0.0239(18) 0.0361(21) 0.0281(21) 0.0035(17) 0.0059(15) 0.0016(15)
C38B 0.0159(16) 0.0316(20) 0.0260(21) 0.0003(16) 0.0005(14) 0.0019(14)
Cl1C 0.2174(47) 0.1453(34) 0.1722(39) 0.0165(30) 0.0029(34) -0.0642(33)
Cl1D 0.0974(35) 0.0848(32) 0.2659(71) 0.0395(39) -0.0319(40) 0.0125(26)
Cl2C 0.0660(22) 0.1373(33) 0.0739(24) -0.0307(23) 0.0113(15) 0.0096(19)
Cl2D 0.0584(19) 0.1791(37) 0.1071(31) 0.0574(29) 0.0188(18) 0.0257(21)
Cl3C 0.3925(86) 0.1551(40) 0.1111(33) -0.0460(29) 0.0207(43) 0.0737(49)
Cl3D 0.334(11) 0.1503(58) 0.1283(54) -0.0129(44) 0.0099(64) 0.0386(66)
Cl4 0.1482(35) 0.1071(28) 0.1407(34) 0.0476(26) -0.0518(27) -0.0498(25)
C41 0.1469(77) 0.1152(62) 0.1142(66) 0.0176(51) -0.0582(58) -0.0370(56)
C42 0.1544(75) 0.0755(50) 0.1325(71) 0.0214(49) 0.0121(62) -0.0005(48)
C43 0.234(11) 0.0439(39) 0.1375(76) 0.0136(43) -0.0030(75) 0.0002(55)
C44 0.1941(85) 0.0423(36) 0.1041(58) -0.0094(35) -0.0456(58) 0.0042(46)
C45 0.1544(69) 0.0348(31) 0.1128(56) 0.0154(34) -0.0554(52) -0.0016(37)
C46 0.1785(80) 0.0540(37) 0.0853(50) 0.0127(35) -0.0503(52) -0.0169(44)
C47 0.1989(95) 0.0866(54) 0.1227(72) 0.0141(50) -0.0591(69) -0.0079(62)
C48 0.196(10) 0.0897(56) 0.1243(70) 0.0441(50) -0.0353(68) 0.0096(62)
C49 0.1439(78) 0.0778(56) 0.193(10) 0.0655(62) -0.0507(79) 0.0026(51)
C50 0.1875(96) 0.0555(42) 0.1398(76) 0.0238(45) -0.0718(67) -0.0107(51)
C61 0.335(19) 0.0783(60) 0.1345(87) 0.0161(60) 0.011(11) 0.0358(95)
C62 0.260(18) 0.148(12) 0.214(15) 0.044(10) 0.098(12) 0.052(11)
C63 0.175(10) 0.0736(63) 0.267(16) 0.0506(84) 0.0364(95) -0.0003(59)
C64 0.273(13) 0.0598(46) 0.1325(77) 0.0049(49) -0.0556(89) -0.0070(69)
C65 0.223(10) 0.0336(34) 0.0944(59) 0.0119(35) -0.0222(61) 0.0107(46)
C66 0.313(15) 0.0427(41) 0.0935(65) 0.0211(41) 0.0146(76) 0.0260(64)
C67 0.290(18) 0.0779(61) 0.204(11) 0.0408(65) -0.132(12) -0.0402(85)
C68 0.228(15) 0.1070(93) 0.342(21) 0.085(12) -0.138(15) -0.0476(87)
C69 0.1551(97) 0.0923(70) 0.234(14) 0.0506(78) 0.0046(83) -0.0059(62)
C70 0.226(10) 0.0584(45) 0.1120(63) -0.0006(42) 0.0200(72) 0.0227(60)
C71 0.1112(63) 0.1233(77) 0.1583(84) 0.0643(72) 0.0307(61) 0.0152(55)
C72 0.1443(75) 0.1029(65) 0.1707(89) 0.0257(66) 0.0472(62) 0.0158(57)
C73 0.1707(92) 0.0829(62) 0.206(11) 0.0601(79) 0.0161(90) 0.0166(56)
C74 0.1619(89) 0.1072(81) 0.192(11) 0.0853(78) 0.0350(83) 0.0144(63)
C75 0.1027(55) 0.0739(54) 0.1675(87) 0.0617(52) 0.0394(58) 0.0163(41)

loop_
_atom_site_label
_atom_site_fract_x
_atom_site_fract_y
_atom_site_fract_z
_atom_site_U_iso_or_equiv
_atom_site_thermal_displace_type
_atom_site_calc_flag
_atom_site_calc_attached_atom
_atom_site_aniso_ratio
_atom_site_occupancy
Nb1 0.74084(2) 0.19701(1) 0.08118(2) 0.0215(1) aniso . . 1.73 1.0000
N1A 0.7392(2) 0.1405(1) 0.0144(1) 0.0262(9) aniso . . 1.68 1.0000
N2A 0.8759(2) 0.1088(1) 0.0332(2) 0.0324(10) aniso . . 2.18 1.0000
N3A 0.8561(2) 0.1509(1) 0.0785(1) 0.0238(9) aniso . . 1.57 1.0000
N4A 0.8836(2) 0.1418(1) 0.2023(2) 0.0292(10) aniso . . 1.48 1.0000
N5A 0.7414(2) 0.1424(1) 0.1790(1) 0.0250(9) aniso . . 1.41 1.0000
N6A 0.6025(2) 0.1159(1) 0.2003(2) 0.0308(10) aniso . . 2.22 1.0000
N7A 0.6239(2) 0.1535(1) 0.0858(1) 0.0241(9) aniso . . 1.56 1.0000
N8A 0.5959(2) 0.1411(1) 0.0375(1) 0.0289(10) aniso . . 1.85 1.0000
C1A 0.6698(2) 0.1297(1) 0.0523(2) 0.0267(12) aniso . . 1.22 1.0000
C2A 0.6929(2) 0.0975(2) 0.1147(2) 0.0281(11) aniso . . 1.31 1.0000
C3A 0.6490(2) 0.0747(2) 0.1664(2) 0.0388(14) aniso . . 1.39 1.0000
C4A 0.6890(2) 0.0428(2) 0.2164(2) 0.0446(15) aniso . . 2.15 1.0000
C5A 0.7706(3) 0.0328(2) 0.2140(2) 0.0463(15) aniso . . 2.78 1.0000
C6A 0.8145(2) 0.0554(2) 0.1617(2) 0.0405(14) aniso . . 1.81 1.0000
C7A 0.7736(2) 0.0874(2) 0.1125(2) 0.0291(11) aniso . . 1.50 1.0000
C8A 0.8007(2) 0.1146(2) 0.0495(2) 0.0269(12) aniso . . 1.95 1.0000
C11A 0.8991(2) 0.1256(1) 0.0294(2) 0.0265(11) aniso . . 1.92 1.0000
C12A 0.9807(2) 0.1145(2) 0.0493(2) 0.0332(12) aniso . . 2.44 1.0000
C13A 1.0418(2) 0.0842(2) 0.0163(2) 0.0490(16) aniso . . 3.07 1.0000
C14A 1.1114(2) 0.0769(2) 0.0518(3) 0.0632(17) aniso . . 6.38 1.0000
C15A 1.1190(2) 0.0989(2) 0.1160(2) 0.0544(17) aniso . . 4.25 1.0000
C16A 1.0577(2) 0.1296(2) 0.1497(2) 0.0446(15) aniso . . 2.47 1.0000
C17A 0.9883(2) 0.1368(2) 0.1138(2) 0.0311(12) aniso . . 2.22 1.0000
C18A 0.9093(2) 0.1637(1) 0.1364(2) 0.0251(11) aniso . . 1.97 1.0000
C21A 0.8097(2) 0.1310(1) 0.2169(2) 0.0258(12) aniso . . 1.40 1.0000
C22A 0.7856(2) 0.1011(2) 0.2812(2) 0.0311(12) aniso . . 1.61 1.0000
C23A 0.8297(2) 0.0771(2) 0.3320(2) 0.0405(14) aniso . . 2.05 1.0000
C24A 0.7880(3) 0.0464(2) 0.3822(2) 0.0501(16) aniso . . 2.50 1.0000
C25A 0.7050(3) 0.0394(2) 0.3815(2) 0.0503(16) aniso . . 2.99 1.0000
C26A 0.6618(2) 0.0626(2) 0.3303(2) 0.0414(14) aniso . . 2.07 1.0000
C27A 0.7036(2) 0.0938(2) 0.2797(2) 0.0324(13) aniso . . 1.51 1.0000
C28A 0.6781(2) 0.1195(1) 0.2153(2) 0.0264(12) aniso . . 1.40 1.0000
C31A 0.5809(2) 0.1312(1) 0.1373(2) 0.0258(11) aniso . . 1.86 1.0000
C32A 0.4979(2) 0.1215(2) 0.1172(2) 0.0316(12) aniso . . 2.27 1.0000
C33A 0.4348(2) 0.0951(2) 0.1538(2) 0.0444(15) aniso . . 3.16 1.0000
C34A 0.3644(2) 0.0885(2) 0.1187(2) 0.0522(16) aniso . . 6.25 1.0000
C35A 0.3581(2) 0.1073(2) 0.0522(2) 0.0478(16) aniso . . 3.17 1.0000
C36A 0.4218(2) 0.1339(2) 0.0166(2) 0.0397(13) aniso . . 2.15 1.0000
C37A 0.4909(2) 0.1415(1) 0.0517(2) 0.0280(12) aniso . . 2.25 1.0000
C38A 0.5713(2) 0.1653(1) 0.0275(2) 0.0257(12) aniso . . 1.80 1.0000
N1B 0.6604(2) 0.2531(1) 0.1504(1) 0.0244(9) aniso . . 1.82 1.0000
N2B 0.7427(2) 0.2804(1) 0.2441(2) 0.0307(10) aniso . . 1.83 1.0000
N3B 0.8217(1) 0.2418(1) 0.1488(1) 0.0229(9) aniso . . 1.96 1.0000
N4B 0.9461(2) 0.2491(1) 0.0728(2) 0.0281(9) aniso . . 2.13 1.0000
N5B 0.8230(2) 0.2491(1) 0.0092(1) 0.0260(9) aniso . . 2.25 1.0000
N6B 0.7419(2) 0.2755(1) 0.0855(1) 0.0297(9) aniso . . 2.31 1.0000
N7B 0.6614(2) 0.2420(1) 0.0113(1) 0.0236(9) aniso . . 1.45 1.0000
N8B 0.5375(2) 0.2541(1) 0.0863(1) 0.0265(9) aniso . . 1.69 1.0000
C1B 0.5776(2) 0.2628(1) 0.1395(2) 0.0245(11) aniso . . 2.22 1.0000
C2B 0.5404(2) 0.2881(2) 0.2019(2) 0.0295(11) aniso . . 1.73 1.0000
C3B 0.4621(2) 0.3037(2) 0.2184(2) 0.0403(13) aniso . . 2.55 1.0000
C4B 0.4468(2) 0.3273(2) 0.2829(2) 0.0511(15) aniso . . 3.44 1.0000
C5B 0.5068(3) 0.3365(2) 0.3281(2) 0.0519(16) aniso . . 3.78 1.0000
C6B 0.5858(2) 0.3214(2) 0.3113(2) 0.0419(13) aniso . . 2.24 1.0000
C7B 0.6006(2) 0.2968(2) 0.2477(2) 0.0311(11) aniso . . 1.85 1.0000
C8B 0.6745(2) 0.2753(1) 0.2127(2) 0.0267(11) aniso . . 1.46 1.0000
C11B 0.8114(2) 0.2659(1) 0.2090(2) 0.0245(11) aniso . . 1.30 1.0000
C12B 0.8877(2) 0.2797(2) 0.2396(2) 0.0288(12) aniso . . 1.63 1.0000
C13B 0.9041(2) 0.3110(2) 0.2971(2) 0.0357(12) aniso . . 1.61 1.0000
C14B 0.9838(2) 0.3223(2) 0.3088(2) 0.0436(16) aniso . . 2.95 1.0000
C15B 1.0440(2) 0.3024(2) 0.2637(2) 0.0427(13) aniso . . 2.91 1.0000
C16B 1.0270(2) 0.2709(2) 0.2056(2) 0.0367(13) aniso . . 2.05 1.0000
C17B 0.9477(2) 0.2586(2) 0.1953(2) 0.0297(11) aniso . . 1.78 1.0000
C18B 0.9092(2) 0.2300(1) 0.1363(2) 0.0263(12) aniso . . 1.91 1.0000
C21B 0.9059(2) 0.2563(1) 0.0189(2) 0.0269(11) aniso . . 1.89 1.0000
C22B 0.9450(2) 0.2782(2) 0.0452(2) 0.0294(12) aniso . . 2.09 1.0000
C23B 1.0236(2) 0.2909(2) 0.0620(2) 0.0405(13) aniso . . 2.33 1.0000
C24B 1.0399(2) 0.3123(2) 0.1276(2) 0.0470(16) aniso . . 3.45 1.0000
C25B 0.9806(2) 0.3221(2) 0.1725(2) 0.0498(16) aniso . . 3.43 1.0000
C26B 0.9009(2) 0.3096(2) 0.1548(2) 0.0425(14) aniso . . 2.38 1.0000
C27B 0.8851(2) 0.2869(2) 0.0902(2) 0.0313(12) aniso . . 2.05 1.0000
C28B 0.8094(2) 0.2693(1) 0.0547(2) 0.0254(12) aniso . . 1.71 1.0000
C31B 0.6729(2) 0.2645(1) 0.0500(2) 0.0252(11) aniso . . 1.52 1.0000
C32B 0.5964(2) 0.2781(2) 0.0808(2) 0.0298(12) aniso . . 1.72 1.0000
C33B 0.5809(2) 0.3075(2) 0.1399(2) 0.0384(13) aniso . . 1.85 1.0000
C34B 0.5015(2) 0.3179(2) 0.1529(2) 0.0409(13) aniso . . 2.46 1.0000
C35B 0.4403(2) 0.2988(2) 0.1078(2) 0.0397(13) aniso . . 2.42 1.0000
C36B 0.4566(2) 0.2691(2) 0.0483(2) 0.0350(12) aniso . . 1.77 1.0000
C37B 0.5362(2) 0.2581(2) 0.0366(2) 0.0292(11) aniso . . 1.86 1.0000
C38B 0.5741(2) 0.2315(1) 0.0243(2) 0.0245(11) aniso . . 2.03 1.0000
Cl1C 0.5551(3) 0.0406(2) 0.2402(2) 0.1785(23) aniso . . 2.46 0.6000
Cl1D 0.9605(3) 0.0101(2) 0.1902(4) 0.1505(29) aniso . . 4.45 0.4000
Cl2C 0.2455(2) 0.2304(3) 0.1995(2) 0.0922(16) aniso . . 2.92 0.5000
Cl2D 0.2335(2) 0.2306(2) 0.0337(2) 0.1144(17) aniso . . 4.12 0.5000
Cl3C 0.7958(5) 0.4508(2) 0.1292(2) 0.2193(35) aniso . . 5.73 0.6000
Cl3D 0.9136(6) 0.4695(3) 0.1321(3) 0.2043(48) aniso . . 2.85 0.4000
Cl4 0.5536(2) 0.4623(2) 0.1740(2) 0.1337(19) aniso . . 3.44 0.5000
C41 0.6155(2) 0.0351(2) 0.1686(3) 0.1273(43) aniso . . 3.31 1.0000
C42 0.5774(3) 0.0170(2) 0.1104(3) 0.1206(42) aniso . . 2.29 1.0000
C43 0.6219(4) 0.0057(2) 0.0550(3) 0.1388(49) aniso . . 5.62 1.0000
C44 0.7043(4) 0.0104(1) 0.0579(2) 0.1150(34) aniso . . 5.40 1.0000
C45 0.7423(3) 0.0078(1) 0.1161(2) 0.1025(29) aniso . . 6.52 1.0000
C46 0.6979(2) 0.0305(1) 0.1714(2) 0.1076(32) aniso . . 4.25 1.0000
C47 0.7360(4) 0.0486(2) 0.2296(2) 0.1380(43) aniso . . 3.10 1.0000
C48 0.8184(4) 0.0440(2) 0.2324(3) 0.1380(46) aniso . . 4.10 1.0000
C49 0.8628(3) 0.0212(2) 0.1771(3) 0.1400(46) aniso . . 6.03 1.0000
C50 0.8248(3) 0.0031(2) 0.1189(3) 0.1299(43) aniso . . 5.21 1.0000
C51C 0.2423(3) 0.2835(2) 0.1405(2) 0.0667(28) iso . . 1.00 0.5000
C52C 0.2478(4) 0.3378(3) 0.1661(2) 0.0609(27) iso . . 1.00 0.5000
C53C 0.2489(5) 0.3834(2) 0.1212(3) 0.0697(43) iso . . 1.00 0.5000
C54C 0.2447(4) 0.3745(2) 0.0507(3) 0.0958(50) iso . . 1.00 0.5000
C55C 0.2392(2) 0.3202(2) 0.0251(2) 0.0455(21) iso . . 1.00 0.5000
C56C 0.2380(2) 0.2747(2) 0.0700(2) 0.0510(25) iso . . 1.00 0.5000
C57C 0.2326(4) 0.2204(2) 0.0444(3) 0.0528(23) iso . . 1.00 0.5000
C58C 0.2283(4) 0.2115(2) 0.0261(3) 0.331(24) iso . . 1.00 0.5000
C59C 0.2295(4) 0.2570(2) 0.0710(2) 0.0587(32) iso . . 1.00 0.5000
C60C 0.2349(4) 0.3114(2) 0.0454(2) 0.0493(22) iso . . 1.00 0.5000
C51D 0.2359(4) 0.2883(3) 0.0235(3) 0.0873(37) iso . . 1.00 0.5000
C52D 0.2328(5) 0.3427(4) 0.0023(3) 0.0865(36) iso . . 1.00 0.5000
C53D 0.2351(6) 0.3883(3) 0.0422(4) 0.1563(85) iso . . 1.00 0.5000
C54D 0.2406(6) 0.3796(2) 0.1126(4) 0.184(12) iso . . 1.00 0.5000
C55D 0.2437(3) 0.3252(2) 0.1384(3) 0.0793(34) iso . . 1.00 0.5000
C56D 0.2413(3) 0.2796(2) 0.0939(3) 0.0698(33) iso . . 1.00 0.5000
C57D 0.2444(5) 0.2252(2) 0.1197(4) 0.0895(37) iso . . 1.00 0.5000
C58D 0.2499(5) 0.2164(3) 0.1901(4) 0.131(13) iso . . 1.00 0.5000
C59D 0.2523(4) 0.2620(3) 0.2347(3) 0.0709(36) iso . . 1.00 0.5000
C60D 0.2492(4) 0.3164(3) 0.2088(3) 0.0805(33) iso . . 1.00 0.5000
C61 0.7890(5) 0.4278(2) 0.0472(3) 0.1826(70) aniso . . 4.86 1.0000
C62 0.7135(4) 0.4134(2) 0.0203(4) 0.2047(85) aniso . . 2.75 1.0000
C63 0.7046(3) 0.3911(2) 0.0457(4) 0.1711(66) aniso . . 4.70 1.0000
C64 0.7712(4) 0.3831(2) 0.0849(3) 0.1570(57) aniso . . 5.08 1.0000
C65 0.8466(4) 0.3976(1) 0.0580(2) 0.1178(40) aniso . . 7.66 1.0000
C66 0.8555(4) 0.4199(1) 0.0080(2) 0.1496(57) aniso . . 9.37 1.0000
C67 0.9310(4) 0.4343(2) 0.0349(3) 0.1948(70) aniso . . 6.26 1.0000
C68 0.9975(4) 0.4264(2) 0.0043(4) 0.2303(96) aniso . . 6.01 1.0000
C69 0.9886(4) 0.4041(2) 0.0703(4) 0.1606(66) aniso . . 3.31 1.0000
C70 0.9131(4) 0.3897(2) 0.0972(2) 0.1316(42) aniso . . 4.15 1.0000
C71 0.5283(5) 0.5026(4) 0.0948(5) 0.1302(44) aniso . . 2.92 1.0000
C72 0.5387(5) 0.5587(4) 0.1040(5) 0.1381(43) aniso . . 2.19 1.0000
C73 0.5295(6) 0.5947(4) 0.0487(7) 0.1529(54) aniso . . 4.05 1.0000
C74 0.5074(6) 0.5756(4) 0.0160(6) 0.1531(56) aniso . . 4.68 1.0000
C75 0.4943(4) 0.5187(3) 0.0290(5) 0.1138(38) aniso . . 4.85 1.0000

loop_
_atom_type_symbol
_atom_type_description
_atom_type_scat_dispersion_real
_atom_type_scat_dispersion_imag
_atom_type_scat_source
Nb Nb -2.0727 0.6215 'International Tables Vol C Tables 4.2.6.8 and 6.1.1.4'
N N 0.0061 0.0033 'International Tables Vol C Tables 4.2.6.8 and 6.1.1.4'
C C 0.0033 0.0016 'International Tables Vol C Tables 4.2.6.8 and 6.1.1.4'
H H 0.0000 0.0000 'International Tables Vol C Tables 4.2.6.8 and 6.1.1.4'
Cl Cl 0.1484 0.1585 'International Tables Vol C Tables 4.2.6.8 and 6.1.1.4'

loop_
_geom_angle_atom_site_label_1
_geom_angle_atom_site_label_2
_geom_angle_atom_site_label_3
_geom_angle
_geom_angle_publ_flag
N1A Nb1 N3A 67.4(1) yes
N1A Nb1 N5A 99.6(1) yes
N1A Nb1 N7A 72.9(1) yes
N1A Nb1 C1A 42.3(1) yes
N1A Nb1 C2A 61.4(1) yes
N1A Nb1 C8A 36.2(1) yes
N1A Nb1 N1B 144.3(1) yes
N1A Nb1 N3B 141.0(1) yes
N1A Nb1 N5B 87.6(1) yes
N1A Nb1 N6B 138.6(1) yes
N1A Nb1 N7B 86.0(1) yes
N1A Nb1 C28B 113.8(1) yes
N1A Nb1 C31B 111.6(1) yes
N3A Nb1 N5A 76.6(1) yes
N3A Nb1 N7A 122.7(1) yes
N3A Nb1 C1A 95.9(1) yes
N3A Nb1 C2A 80.5(1) yes
N3A Nb1 C8A 35.2(1) yes
N3A Nb1 N1B 144.2(1) yes
N3A Nb1 N3B 74.4(1) yes
N3A Nb1 N5B 73.4(1) yes
N3A Nb1 N6B 119.2(1) yes
N3A Nb1 N7B 138.3(1) yes
N3A Nb1 C28B 85.1(1) yes
N3A Nb1 C31B 148.6(1) yes
N5A Nb1 N7A 71.0(1) yes
N5A Nb1 C1A 76.5(1) yes
N5A Nb1 C2A 42.9(1) yes
N5A Nb1 C8A 75.7(1) yes
N5A Nb1 N1B 80.3(1) yes
N5A Nb1 N3B 78.1(1) yes
N5A Nb1 N5B 143.6(1) yes
N5A Nb1 N6B 121.8(1) yes
N5A Nb1 N7B 141.6(1) yes
N5A Nb1 C28B 131.9(1) yes
N5A Nb1 C31B 132.1(1) yes
N7A Nb1 C1A 31.6(1) yes
N7A Nb1 C2A 44.0(1) yes
N7A Nb1 C8A 90.5(1) yes
N7A Nb1 N1B 73.4(1) yes
N7A Nb1 N3B 138.3(1) yes
N7A Nb1 N5B 143.9(1) yes
N7A Nb1 N6B 118.0(1) yes
N7A Nb1 N7B 74.6(1) yes
N7A Nb1 C28B 150.1(1) yes
N7A Nb1 C31B 84.1(1) yes
C1A Nb1 C2A 34.5(1) yes
C1A Nb1 C8A 61.2(1) yes
C1A Nb1 N1B 104.9(1) yes
C1A Nb1 N3B 154.4(1) yes
C1A Nb1 N5B 126.4(1) yes
C1A Nb1 N6B 142.5(1) yes
C1A Nb1 N7B 83.1(1) yes
C1A Nb1 C28B 150.3(1) yes
C1A Nb1 C31B 102.8(1) yes
C2A Nb1 C8A 55.4(2) yes
C2A Nb1 N1B 100.5(1) yes
C2A Nb1 N3B 119.9(1) yes
C2A Nb1 N5B 145.6(1) yes
C2A Nb1 N6B 154.6(1) yes
C2A Nb1 N7B 115.1(1) yes
C2A Nb1 C28B 165.5(1) yes
C2A Nb1 C31B 128.1(1) yes
C8A Nb1 N1B 154.4(1) yes
C8A Nb1 N3B 108.6(1) yes
C8A Nb1 N5B 91.0(1) yes
C8A Nb1 N6B 149.4(1) yes
C8A Nb1 N7B 121.5(1) yes
C8A Nb1 C28B 112.0(1) yes
C8A Nb1 C31B 146.6(1) yes
N1B Nb1 N3B 74.3(1) yes
N1B Nb1 N5B 113.8(1) yes
N1B Nb1 N6B 54.1(1) yes
N1B Nb1 N7B 74.0(1) yes
N1B Nb1 C28B 90.5(1) yes
N1B Nb1 C31B 53.1(1) yes
N3B Nb1 N5B 74.3(1) yes
N3B Nb1 N6B 57.9(1) yes
N3B Nb1 N7B 120.0(1) yes
N3B Nb1 C28B 54.1(1) yes
N3B Nb1 C31B 96.9(1) yes
N5B Nb1 N6B 59.8(1) yes
N5B Nb1 N7B 74.0(1) yes
N5B Nb1 C28B 26.2(1) yes
N5B Nb1 C31B 75.2(1) yes
N6B Nb1 N7B 62.2(1) yes
N6B Nb1 C28B 37.4(1) yes
N6B Nb1 C31B 39.9(1) yes
N7B Nb1 C28B 76.8(1) yes
N7B Nb1 C31B 25.7(1) yes
C28B Nb1 C31B 66.2(1) yes
Nb1 N1A C1A 76.1(2) yes
Nb1 N1A C8A 89.5(2) yes
C1A N1A C8A 106.1(3) yes
N3A N2A C8A 60.9(2) yes
N3A N2A C11A 75.9(4) yes
N3A N2A C12A 95.5(3) yes
C8A N2A C11A 128.9(6) yes
C8A N2A C12A 153.8(3) yes
C11A N2A C12A 44.6(4) yes
Nb1 N3A N2A 127.2(2) yes
Nb1 N3A C8A 75.4(2) yes
Nb1 N3A C11A 136.2(2) yes
Nb1 N3A C18A 112.8(2) yes
N2A N3A C8A 57.3(2) yes
N2A N3A C11A 23.7(2) yes
N2A N3A C18A 119.6(2) yes
C8A N3A C11A 78.7(3) yes
C8A N3A C18A 147.2(3) yes
C11A N3A C18A 108.2(2) yes
C18A N4A C21A 125.2(3) yes
Nb1 N5A C2A 77.2(2) yes
Nb1 N5A C7A 79.8(2) yes
Nb1 N5A C21A 122.1(2) yes
Nb1 N5A C28A 131.0(2) yes
C2A N5A C7A 43.0(2) yes
C2A N5A C21A 126.7(2) yes
C2A N5A C28A 78.0(2) yes
C7A N5A C21A 88.5(2) yes
C7A N5A C28A 108.1(2) yes
C21A N5A C28A 106.6(3) yes
C3A N6A C28A 66.4(2) yes
C3A N6A C31A 84.0(2) yes
C3A N6A Cl1C 79.0(3) yes
C28A N6A C31A 114.8(3) yes
C28A N6A Cl1C 110.7(2) yes
C31A N6A Cl1C 118.9(2) yes
Nb1 N7A N8A 116.5(2) yes
Nb1 N7A C1A 66.5(2) yes
Nb1 N7A C2A 78.8(1) yes
Nb1 N7A C31A 134.9(2) yes
Nb1 N7A C38A 113.0(2) yes
N8A N7A C1A 69.8(3) yes
N8A N7A C2A 108.3(2) yes
N8A N7A C31A 108.0(2) yes
N8A N7A C38A 29.7(2) yes
C1A N7A C2A 53.2(2) yes
C1A N7A C31A 126.7(3) yes
C1A N7A C38A 93.0(3) yes
C2A N7A C31A 80.8(2) yes
C2A N7A C38A 137.9(2) yes
C31A N7A C38A 109.2(2) yes
N7A N8A C1A 58.8(3) yes
N7A N8A C31A 41.0(2) yes
N7A N8A C37A 105.0(3) yes
N7A N8A C38A 103.7(4) yes
C1A N8A C31A 85.3(2) yes
C1A N8A C37A 155.2(3) yes
C1A N8A C38A 138.8(4) yes
C31A N8A C37A 71.5(2) yes
C31A N8A C38A 105.1(4) yes
C37A N8A C38A 59.3(4) yes
Nb1 C1A N1A 61.7(2) yes
Nb1 C1A N7A 81.9(2) yes
Nb1 C1A N8A 115.8(2) yes
Nb1 C1A C2A 93.0(2) yes
Nb1 C1A C38A 102.0(2) yes
N1A C1A N7A 140.1(3) yes
N1A C1A N8A 130.2(3) yes
N1A C1A C2A 109.1(3) yes
N1A C1A C38A 120.6(3) yes
N7A C1A N8A 51.3(2) yes
N7A C1A C2A 87.1(2) yes
N7A C1A C38A 48.8(2) yes
N8A C1A C2A 120.6(3) yes
N8A C1A C38A 14.7(2) yes
C2A C1A C38A 129.5(3) yes
Nb1 C2A N5A 59.9(2) yes
Nb1 C2A N7A 57.2(1) yes
Nb1 C2A C1A 52.5(2) yes
Nb1 C2A C3A 136.2(3) yes
Nb1 C2A C7A 80.6(3) yes
Nb1 C2A C46 152.6(2) yes
N5A C2A N7A 92.3(2) yes
N5A C2A C1A 110.8(3) yes
N5A C2A C3A 88.2(3) yes
N5A C2A C7A 73.3(3) yes
N5A C2A C46 95.0(2) yes
N7A C2A C1A 39.7(2) yes
N7A C2A C3A 99.1(3) yes
N7A C2A C7A 136.4(3) yes
N7A C2A C46 141.4(3) yes
C1A C2A C3A 132.4(4) yes
C1A C2A C7A 106.8(3) yes
C1A C2A C46 154.2(3) yes
C3A C2A C7A 120.6(3) yes
C3A C2A C46 43.5(2) yes
C7A C2A C46 81.7(3) yes
N6A C3A C2A 112.6(3) yes
N6A C3A C4A 108.1(3) yes
N6A C3A C28A 52.3(2) yes
N6A C3A C31A 45.3(2) yes
N6A C3A C41 106.3(4) yes
N6A C3A C46 148.4(4) yes
N6A C3A C47 109.5(3) yes
C2A C3A C4A 117.9(4) yes
C2A C3A C28A 90.7(3) yes
C2A C3A C31A 80.4(3) yes
C2A C3A C41 130.9(4) yes
C2A C3A C46 91.0(4) yes
C2A C3A C47 100.0(3) yes
C4A C3A C28A 79.1(3) yes
C4A C3A C31A 153.4(3) yes
C4A C3A C41 74.6(4) yes
C4A C3A C46 40.4(2) yes
C4A C3A C47 20.6(2) yes
C28A C3A C31A 81.6(2) yes
C28A C3A C41 137.7(4) yes
C28A C3A C46 109.5(3) yes
C28A C3A C47 67.4(2) yes
C31A C3A C41 109.1(4) yes
C31A C3A C46 166.1(3) yes
C31A C3A C47 149.1(3) yes
C41 C3A C46 68.6(3) yes
C41 C3A C47 94.1(3) yes
C46 C3A C47 43.0(2) yes
C3A C4A C5A 121.2(4) yes
C3A C4A C27A 99.3(3) yes
C3A C4A C28A 53.2(3) yes
C3A C4A C41 44.2(2) yes
C3A C4A C46 67.0(4) yes
C3A C4A C47 123.4(5) yes
C5A C4A C27A 92.0(3) yes
C5A C4A C28A 105.5(3) yes
C5A C4A C41 136.9(3) yes
C5A C4A C46 73.7(3) yes
C5A C4A C47 28.0(5) yes
C27A C4A C28A 47.5(2) yes
C27A C4A C41 127.0(3) yes
C27A C4A C46 148.5(4) yes
C27A C4A C47 64.1(4) yes
C28A C4A C41 92.0(3) yes
C28A C4A C46 108.6(4) yes
C28A C4A C47 86.0(5) yes
C41 C4A C46 63.4(4) yes
C41 C4A C47 160.4(6) yes
C46 C4A C47 98.7(5) yes
C4A C5A C6A 120.8(4) yes
C4A C5A C45 83.8(3) yes
C4A C5A C46 38.7(2) yes
C4A C5A C47 30.6(5) yes
C4A C5A C48 142.4(7) yes
C4A C5A C49 157.8(4) yes
C6A C5A C45 62.5(2) yes
C6A C5A C46 93.2(4) yes
C6A C5A C47 122.3(6) yes
C6A C5A C48 71.7(5) yes
C6A C5A C49 42.0(3) yes
C45 C5A C46 45.2(2) yes
C45 C5A C47 111.4(5) yes
C45 C5A C48 128.6(5) yes
C45 C5A C49 75.2(3) yes
C46 C5A C47 67.0(6) yes
C46 C5A C48 161.8(6) yes
C46 C5A C49 119.8(4) yes
C47 C5A C48 111.9(8) yes
C47 C5A C49 159.5(7) yes
C48 C5A C49 54.9(5) yes
C5A C6A C7A 117.2(4) yes
C5A C6A C45 75.9(3) yes
C5A C6A C47 19.8(2) yes
C5A C6A C48 37.8(3) yes
C5A C6A C49 85.8(4) yes
C5A C6A C50 99.2(4) yes
C7A C6A C45 73.3(3) yes
C7A C6A C47 100.8(3) yes
C7A C6A C48 141.9(4) yes
C7A C6A C49 150.7(4) yes
C7A C6A C50 98.0(4) yes
C45 C6A C47 79.8(3) yes
C45 C6A C48 110.6(4) yes
C45 C6A C49 97.2(3) yes
C45 C6A C50 47.3(2) yes
C47 C6A C48 46.4(3) yes
C47 C6A C49 104.6(4) yes
C47 C6A C50 114.1(3) yes
C48 C6A C49 67.3(4) yes
C48 C6A C50 112.3(4) yes
C49 C6A C50 58.4(4) yes
N5A C7A C2A 63.7(2) yes
N5A C7A C6A 93.2(3) yes
N5A C7A C8A 111.3(3) yes
N5A C7A C45 123.1(3) yes
C2A C7A C6A 122.3(3) yes
C2A C7A C8A 106.8(3) yes
C2A C7A C45 84.4(3) yes
C6A C7A C8A 130.9(4) yes
C6A C7A C45 64.5(3) yes
C8A C7A C45 123.0(3) yes
Nb1 C8A N1A 54.3(2) yes
Nb1 C8A N2A 125.9(3) yes
Nb1 C8A N3A 69.4(2) yes
Nb1 C8A C7A 89.9(3) yes
Nb1 C8A C11A 111.3(2) yes
N1A C8A N2A 129.7(3) yes
N1A C8A N3A 113.9(3) yes
N1A C8A C7A 111.2(3) yes
N1A C8A C11A 121.8(3) yes
N2A C8A N3A 61.8(3) yes
N2A C8A C7A 119.0(3) yes
N2A C8A C11A 14.7(2) yes
N3A C8A C7A 99.4(3) yes
N3A C8A C11A 50.4(2) yes
C7A C8A C11A 125.8(3) yes
N2A C11A N3A 80.4(5) yes
N2A C11A C8A 36.4(4) yes
N2A C11A C12A 119.3(6) yes
N3A C11A C8A 50.9(2) yes
N3A C11A C12A 115.0(3) yes
C8A C11A C12A 145.2(3) yes
N2A C12A C11A 16.1(2) yes
N2A C12A C13A 127.3(3) yes
N2A C12A C17A 104.1(3) yes
C11A C12A C13A 132.0(3) yes
C11A C12A C17A 103.1(3) yes
C13A C12A C17A 124.8(4) yes
C12A C13A C14A 117.4(3) yes
C13A C14A C15A 117.9(4) yes
C14A C15A C16A 125.0(4) yes
C15A C16A C17A 116.6(3) yes
C12A C17A C16A 118.2(4) yes
C12A C17A C18A 112.0(3) yes
C16A C17A C18A 129.6(3) yes
N3A C18A N4A 114.4(3) yes
N3A C18A C17A 101.5(3) yes
N3A C18A C18B 102.2(2) yes
N4A C18A C17A 112.8(3) yes
N4A C18A C18B 110.9(2) yes
C17A C18A C18B 114.4(2) yes
N4A C21A N5A 128.7(3) yes
N4A C21A C22A 124.2(3) yes
N5A C21A C22A 107.0(3) yes
C21A C22A C23A 130.9(4) yes
C21A C22A C27A 110.1(3) yes
C21A C22A C47 90.0(3) yes
C21A C22A C48 79.4(3) yes
C23A C22A C27A 118.6(3) yes
C23A C22A C47 110.2(3) yes
C23A C22A C48 83.8(3) yes
C27A C22A C47 57.5(3) yes
C27A C22A C48 103.0(4) yes
C47 C22A C48 46.0(2) yes
C22A C23A C24A 116.9(4) yes
C23A C24A C25A 124.8(4) yes
C24A C25A C26A 117.9(4) yes
C25A C26A C27A 117.5(4) yes
C4A C27A C22A 102.2(3) yes
C4A C27A C26A 93.7(3) yes
C4A C27A C28A 69.8(3) yes
C4A C27A C47 28.5(2) yes
C22A C27A C26A 124.3(3) yes
C22A C27A C28A 102.8(3) yes
C22A C27A C47 74.2(4) yes
C26A C27A C28A 132.7(4) yes
C26A C27A C47 105.2(3) yes
C28A C27A C47 81.4(3) yes
N5A C28A N6A 131.8(3) yes
N5A C28A C3A 101.0(2) yes
N5A C28A C4A 108.3(2) yes
N5A C28A C27A 113.4(3) yes
N5A C28A C47 91.4(2) yes
N6A C28A C3A 61.3(2) yes
N6A C28A C4A 91.9(2) yes
N6A C28A C27A 114.8(3) yes
N6A C28A C47 116.8(3) yes
C3A C28A C4A 47.7(2) yes
C3A C28A C27A 109.0(3) yes
C3A C28A C47 67.8(2) yes
C4A C28A C27A 62.7(2) yes
C4A C28A C47 25.0(2) yes
C27A C28A C47 52.1(2) yes
N6A C31A N7A 131.1(3) yes
N6A C31A N8A 154.7(3) yes
N6A C31A C3A 50.8(2) yes
N6A C31A C32A 115.5(3) yes
N7A C31A N8A 31.0(1) yes
N7A C31A C3A 99.7(2) yes
N7A C31A C32A 113.4(3) yes
N8A C31A C3A 106.5(2) yes
N8A C31A C32A 85.2(2) yes
C3A C31A C32A 122.9(3) yes
C31A C32A C33A 130.8(3) yes
C31A C32A C37A 103.8(3) yes
C33A C32A C37A 125.3(4) yes
C32A C33A C34A 116.5(3) yes
C33A C34A C35A 118.0(4) yes
C34A C35A C36A 124.6(4) yes
C35A C36A C37A 117.4(3) yes
N8A C37A C32A 95.6(2) yes
N8A C37A C36A 139.4(3) yes
N8A C37A C38A 23.8(2) yes
C32A C37A C36A 118.0(4) yes
C32A C37A C38A 111.8(3) yes
C36A C37A C38A 129.9(3) yes
N7A C38A N8A 46.6(3) yes
N7A C38A C1A 38.2(2) yes
N7A C38A C37A 101.6(3) yes
N7A C38A C38B 102.0(2) yes
N8A C38A C1A 26.6(3) yes
N8A C38A C37A 96.9(4) yes
N8A C38A C38B 141.4(3) yes
C1A C38A C37A 121.1(2) yes
C1A C38A C38B 115.4(2) yes
C37A C38A C38B 113.8(2) yes
Nb1 N1B N6B 50.2(1) yes
Nb1 N1B C1B 126.1(2) yes
Nb1 N1B C8B 131.2(2) yes
Nb1 N1B C31B 55.3(1) yes
Nb1 N1B C32B 95.5(2) yes
Nb1 N1B C33B 139.0(2) yes
N6B N1B C1B 124.3(2) yes
N6B N1B C8B 111.9(2) yes
N6B N1B C31B 39.7(1) yes
N6B N1B C32B 80.6(2) yes
N6B N1B C33B 104.7(2) yes
C1B N1B C8B 101.8(3) yes
C1B N1B C31B 88.6(2) yes
C1B N1B C32B 44.0(2) yes
C1B N1B C33B 34.6(2) yes
C8B N1B C31B 144.5(2) yes
C8B N1B C32B 129.1(2) yes
C8B N1B C33B 85.5(2) yes
C31B N1B C32B 45.6(2) yes
C31B N1B C33B 84.5(2) yes
C32B N1B C33B 44.3(2) yes
C8B N2B C11B 118.7(3) yes
Nb1 N3B N6B 54.3(1) yes
Nb1 N3B C11B 131.2(2) yes
Nb1 N3B C18B 113.6(2) yes
Nb1 N3B C27B 105.6(1) yes
Nb1 N3B C28B 63.3(1) yes
N6B N3B C11B 105.5(2) yes
N6B N3B C18B 127.9(2) yes
N6B N3B C27B 77.2(2) yes
N6B N3B C28B 39.4(1) yes
C11B N3B C18B 112.7(2) yes
C11B N3B C27B 112.3(2) yes
C11B N3B C28B 132.4(2) yes
C18B N3B C27B 56.4(2) yes
C18B N3B C28B 88.6(2) yes
C27B N3B C28B 45.0(2) yes
C18B N4B C21B 121.3(4) yes
C18B N4B C22B 139.2(4) yes
C18B N4B C23B 130.6(3) yes
C18B N4B C27B 70.3(2) yes
C21B N4B C22B 51.2(4) yes
C21B N4B C23B 102.2(3) yes
C21B N4B C27B 74.9(3) yes
C22B N4B C23B 56.2(3) yes
C22B N4B C27B 69.3(4) yes
C23B N4B C27B 103.2(3) yes
Nb1 N5B C21B 125.8(2) yes
Nb1 N5B C28B 65.4(2) yes
C21B N5B C28B 94.7(3) yes
Nb1 N6B N1B 75.7(1) yes
Nb1 N6B N3B 67.8(1) yes
Nb1 N6B C28B 82.8(2) yes
Nb1 N6B C31B 77.1(2) yes
N1B N6B N3B 87.8(2) yes
N1B N6B C28B 153.8(2) yes
N1B N6B C31B 70.8(2) yes
N3B N6B C28B 70.1(2) yes
N3B N6B C31B 142.5(2) yes
C28B N6B C31B 118.9(3) yes
Nb1 N7B C31B 71.2(3) yes
Nb1 N7B C32B 97.5(2) yes
Nb1 N7B C38B 112.9(2) yes
C31B N7B C32B 45.6(2) yes
C31B N7B C38B 97.3(3) yes
C32B N7B C38B 52.5(2) yes
C1B N8B C32B 63.4(2) yes
C1B N8B C33B 35.9(2) yes
C1B N8B C35B 99.0(2) yes
C1B N8B C36B 142.7(3) yes
C1B N8B C37B 144.2(4) yes
C1B N8B C38B 121.1(3) yes
C32B N8B C33B 50.8(2) yes
C32B N8B C35B 117.7(3) yes
C32B N8B C36B 125.2(3) yes
C32B N8B C37B 80.8(3) yes
C32B N8B C38B 73.5(2) yes
C33B N8B C35B 79.3(2) yes
C33B N8B C36B 116.1(2) yes
C33B N8B C37B 120.2(3) yes
C33B N8B C38B 124.3(2) yes
C35B N8B C36B 43.8(2) yes
C35B N8B C37B 99.9(3) yes
C35B N8B C38B 137.2(2) yes
C36B N8B C37B 61.6(3) yes
C36B N8B C38B 94.7(2) yes
C37B N8B C38B 38.3(3) yes
N1B C1B N8B 126.7(3) yes
N1B C1B C2B 112.4(3) yes
N1B C1B C32B 84.2(3) yes
N1B C1B C33B 96.4(3) yes
N1B C1B C34B 140.4(3) yes
N8B C1B C2B 120.8(3) yes
N8B C1B C32B 55.3(2) yes
N8B C1B C33B 101.6(3) yes
N8B C1B C34B 83.2(2) yes
C2B C1B C32B 138.1(4) yes
C2B C1B C33B 67.6(3) yes
C2B C1B C34B 45.2(2) yes
C32B C1B C33B 72.6(4) yes
C32B C1B C34B 97.1(3) yes
C33B C1B C34B 47.9(3) yes
C1B C2B C3B 134.9(3) yes
C1B C2B C7B 105.7(3) yes
C1B C2B C33B 41.7(2) yes
C1B C2B C34B 81.1(3) yes
C3B C2B C7B 119.4(3) yes
C3B C2B C33B 124.4(3) yes
C3B C2B C34B 66.0(3) yes
C7B C2B C33B 97.7(3) yes
C7B C2B C34B 136.6(4) yes
C33B C2B C34B 58.8(3) yes
C2B C3B C4B 120.9(3) yes
C2B C3B C34B 54.4(2) yes
C4B C3B C34B 140.4(4) yes
C3B C4B C5B 119.6(4) yes
C4B C5B C6B 119.6(4) yes
C5B C6B C7B 120.7(4) yes
C2B C7B C6B 119.8(4) yes
C2B C7B C8B 104.9(3) yes
C6B C7B C8B 135.4(3) yes
N1B C8B N2B 126.2(3) yes
N1B C8B C7B 115.0(3) yes
N2B C8B C7B 118.8(3) yes
N2B C11B N3B 132.6(3) yes
N2B C11B C12B 118.7(3) yes
N3B C11B C12B 108.6(3) yes
C11B C12B C13B 127.9(4) yes
C11B C12B C17B 107.9(3) yes
C11B C12B C26B 81.7(2) yes
C13B C12B C17B 124.0(4) yes
C13B C12B C26B 120.1(3) yes
C17B C12B C26B 58.6(2) yes
C12B C13B C14B 113.8(3) yes
C13B C14B C15B 122.4(3) yes
C14B C15B C16B 123.5(4) yes
C15B C16B C17B 113.7(3) yes
C15B C16B C24B 111.0(3) yes
C15B C16B C25B 89.7(3) yes
C17B C16B C24B 98.3(3) yes
C17B C16B C25B 69.2(3) yes
C24B C16B C25B 46.8(2) yes
C12B C17B C16B 122.5(3) yes
C12B C17B C18B 109.6(3) yes
C12B C17B C25B 95.2(3) yes
C12B C17B C26B 72.2(3) yes
C16B C17B C18B 127.5(3) yes
C16B C17B C25B 61.1(3) yes
C16B C17B C26B 110.8(3) yes
C18B C17B C25B 110.7(3) yes
C18B C17B C26B 77.4(3) yes
C25B C17B C26B 50.0(2) yes
C18A C18B N3B 100.7(2) yes
C18A C18B N4B 108.0(2) yes
C18A C18B C17B 117.7(3) yes
C18A C18B C26B 168.3(2) yes
C18A C18B C27B 144.6(2) yes
N3B C18B N4B 121.2(3) yes
N3B C18B C17B 100.6(2) yes
N3B C18B C26B 73.3(2) yes
N3B C18B C27B 73.9(2) yes
N4B C18B C17B 109.0(3) yes
N4B C18B C26B 83.7(2) yes
N4B C18B C27B 53.1(2) yes
C17B C18B C26B 55.3(2) yes
C17B C18B C27B 97.6(3) yes
C26B C18B C27B 44.4(2) yes
N4B C21B N5B 126.7(3) yes
N4B C21B C22B 45.0(3) yes
N4B C21B C27B 57.7(2) yes
N4B C21B C28B 99.3(3) yes
N5B C21B C22B 141.4(4) yes
N5B C21B C27B 85.4(2) yes
N5B C21B C28B 34.8(2) yes
C22B C21B C27B 58.0(3) yes
C22B C21B C28B 107.5(3) yes
C27B C21B C28B 50.6(2) yes
N4B C22B C21B 83.8(4) yes
N4B C22B C23B 92.0(4) yes
N4B C22B C27B 74.1(4) yes
C21B C22B C23B 149.8(4) yes
C21B C22B C27B 85.4(4) yes
C23B C22B C27B 122.3(3) yes
N4B C23B C22B 31.9(2) yes
N4B C23B C24B 103.2(3) yes
C22B C23B C24B 116.5(3) yes
C16B C24B C23B 122.5(3) yes
C16B C24B C25B 56.6(2) yes
C23B C24B C25B 121.8(4) yes
C16B C25B C17B 49.7(2) yes
C16B C25B C24B 76.6(3) yes
C16B C25B C26B 112.8(3) yes
C17B C25B C24B 105.7(3) yes
C17B C25B C26B 63.3(3) yes
C24B C25B C26B 121.3(3) yes
C12B C26B C17B 49.1(2) yes
C12B C26B C18B 78.3(2) yes
C12B C26B C25B 90.8(3) yes
C12B C26B C27B 130.1(3) yes
C17B C26B C18B 47.4(2) yes
C17B C26B C25B 66.7(3) yes
C17B C26B C27B 102.5(3) yes
C18B C26B C25B 100.3(3) yes
C18B C26B C27B 57.4(3) yes
C25B C26B C27B 116.8(3) yes
N3B C27B N4B 102.2(2) yes
N3B C27B C18B 49.7(2) yes
N3B C27B C21B 113.7(2) yes
N3B C27B C22B 137.0(3) yes
N3B C27B C26B 76.7(2) yes
N3B C27B C28B 68.4(2) yes
N4B C27B C18B 56.6(2) yes
N4B C27B C21B 47.4(2) yes
N4B C27B C22B 36.6(2) yes
N4B C27B C26B 110.7(4) yes
N4B C27B C28B 108.9(3) yes
C18B C27B C21B 92.2(2) yes
C18B C27B C22B 93.0(3) yes
C18B C27B C26B 78.3(3) yes
C18B C27B C28B 101.8(3) yes
C21B C27B C22B 36.6(2) yes
C21B C27B C26B 156.2(4) yes
C21B C27B C28B 71.7(2) yes
C22B C27B C26B 121.3(4) yes
C22B C27B C28B 107.3(3) yes
C26B C27B C28B 131.4(3) yes
Nb1 C28B N3B 62.6(1) yes
Nb1 C28B N5B 88.4(2) yes
Nb1 C28B N6B 59.9(2) yes
Nb1 C28B C21B 116.8(2) yes
Nb1 C28B C27B 125.0(2) yes
N3B C28B N5B 128.7(3) yes
N3B C28B N6B 70.6(2) yes
N3B C28B C21B 104.1(2) yes
N3B C28B C27B 66.6(2) yes
N5B C28B N6B 131.7(4) yes
N5B C28B C21B 50.5(2) yes
N5B C28B C27B 108.2(3) yes
N6B C28B C21B 174.5(3) yes
N6B C28B C27B 119.7(3) yes
C21B C28B C27B 57.7(2) yes
Nb1 C31B N1B 71.6(1) yes
Nb1 C31B N6B 63.0(2) yes
Nb1 C31B N7B 83.2(2) yes
Nb1 C31B C32B 122.4(2) yes
Nb1 C31B C38B 102.9(2) yes
N1B C31B N6B 69.5(2) yes
N1B C31B N7B 133.0(3) yes
N1B C31B C32B 60.1(2) yes
N1B C31B C38B 94.2(2) yes
N6B C31B N7B 131.7(4) yes
N6B C31B C32B 119.5(3) yes
N6B C31B C38B 160.8(3) yes
N7B C31B C32B 107.4(3) yes
N7B C31B C38B 53.1(2) yes
C32B C31B C38B 55.1(2) yes
N1B C32B N7B 92.4(2) yes
N1B C32B N8B 104.7(3) yes
N1B C32B C1B 51.8(2) yes
N1B C32B C31B 74.4(2) yes
N1B C32B C33B 70.6(2) yes
N1B C32B C37B 138.8(3) yes
N1B C32B C38B 113.8(3) yes
N7B C32B N8B 110.5(3) yes
N7B C32B C1B 131.8(3) yes
N7B C32B C31B 27.0(2) yes
N7B C32B C33B 157.3(3) yes
N7B C32B C37B 80.5(2) yes
N7B C32B C38B 49.0(2) yes
N8B C32B C1B 61.2(3) yes
N8B C32B C31B 134.0(3) yes
N8B C32B C33B 88.9(3) yes
N8B C32B C37B 43.9(2) yes
N8B C32B C38B 62.7(2) yes
C1B C32B C31B 124.4(4) yes
C1B C32B C33B 47.5(3) yes
C1B C32B C37B 105.1(4) yes
C1B C32B C38B 111.4(3) yes
C31B C32B C33B 130.4(3) yes
C31B C32B C37B 107.3(3) yes
C31B C32B C38B 75.5(2) yes
C33B C32B C37B 122.2(4) yes
C33B C32B C38B 151.6(4) yes
C37B C32B C38B 35.8(2) yes
N1B C33B N8B 80.8(2) yes
N1B C33B C1B 49.0(2) yes
N1B C33B C2B 92.6(2) yes
N1B C33B C32B 65.1(2) yes
N1B C33B C34B 142.3(3) yes
N8B C33B C1B 42.4(2) yes
N8B C33B C2B 93.6(3) yes
N8B C33B C32B 40.3(2) yes
N8B C33B C34B 82.1(3) yes
C1B C33B C2B 70.7(3) yes
C1B C33B C32B 59.9(3) yes
C1B C33B C34B 97.4(4) yes
C2B C33B C32B 128.9(4) yes
C2B C33B C34B 55.3(2) yes
C32B C33B C34B 117.3(3) yes
C1B C34B C2B 53.6(2) yes
C1B C34B C3B 106.9(3) yes
C1B C34B C33B 34.7(2) yes
C1B C34B C35B 100.0(3) yes
C2B C34B C3B 59.6(3) yes
C2B C34B C33B 65.9(3) yes
C2B C34B C35B 126.7(4) yes
C3B C34B C33B 125.2(3) yes
C3B C34B C35B 96.9(3) yes
C33B C34B C35B 120.8(3) yes
N8B C35B C34B 73.8(2) yes
N8B C35B C36B 50.7(2) yes
C34B C35B C36B 121.4(4) yes
N8B C36B C35B 85.5(2) yes
N8B C36B C37B 37.9(2) yes
C35B C36B C37B 117.2(3) yes
N8B C37B C32B 55.3(3) yes
N8B C37B C36B 80.5(3) yes
N8B C37B C38B 101.6(4) yes
C32B C37B C36B 121.0(3) yes
C32B C37B C38B 84.6(4) yes
C36B C37B C38B 146.9(4) yes
C38A C38B N7B 101.6(2) yes
C38A C38B N8B 108.5(2) yes
C38A C38B C31B 115.7(2) yes
C38A C38B C32B 132.4(2) yes
C38A C38B C37B 130.1(4) yes
N7B C38B N8B 120.9(3) yes
N7B C38B C31B 29.6(2) yes
N7B C38B C32B 78.5(2) yes
N7B C38B C37B 127.0(4) yes
N8B C38B C31B 91.4(2) yes
N8B C38B C32B 43.8(2) yes
N8B C38B C37B 40.0(3) yes
C31B C38B C32B 49.4(2) yes
C31B C38B C37B 104.5(3) yes
C32B C38B C37B 59.6(3) yes
N6A Cl1C C41 62.4(2) yes
C51C Cl2C C57D 52.4(4) yes
C51C Cl2C C58D 108.7(15) yes
C51C Cl2C C59D 84.4(5) yes
C51C Cl2C C60D 47.2(3) yes
C57D Cl2C C58D 57.1(13) yes
C57D Cl2C C59D 136.4(6) yes
C57D Cl2C C60D 99.6(4) yes
C58D Cl2C C59D 158.4(16) yes
C58D Cl2C C60D 152.8(16) yes
C59D Cl2C C60D 37.3(5) yes
C55C Cl2D C56C 38.3(3) yes
C55C Cl2D C57C 144.0(13) yes
C55C Cl2D C58C 156.7(9) yes
C55C Cl2D C59C 54.1(4) yes
C55C Cl2D C60C 11.4(2) yes
C55C Cl2D C51D 03.8(3) yes
C55C Cl2D C56D 49.5(2) yes
C55C Cl2D C57D 98.7(3) yes
C56C Cl2D C57C 105.7(13) yes
C56C Cl2D C58C 162.5(10) yes
C56C Cl2D C59C 17.1(3) yes
C56C Cl2D C60C 27.2(3) yes
C56C Cl2D C51D 42.0(4) yes
C56C Cl2D C56D 11.2(3) yes
C56C Cl2D C57D 60.5(3) yes
C57C Cl2D C58C 58.2(12) yes
C57C Cl2D C59C 90.0(13) yes
C57C Cl2D C60C 132.6(13) yes
C57C Cl2D C51D 147.6(14) yes
C57C Cl2D C56D 94.6(12) yes
C57C Cl2D C57D 45.7(12) yes
C58C Cl2D C59C 145.4(10) yes
C58C Cl2D C60C 165.5(9) yes
C58C Cl2D C51D 152.9(10) yes
C58C Cl2D C56D 152.2(9) yes
C58C Cl2D C57D 104.0(9) yes
C59C Cl2D C60C 42.7(4) yes
C59C Cl2D C51D 57.7(5) yes
C59C Cl2D C56D 09.5(3) yes
C59C Cl2D C57D 46.3(4) yes
C60C Cl2D C51D 15.0(3) yes
C60C Cl2D C56D 38.4(2) yes
C60C Cl2D C57D 87.6(3) yes
C51D Cl2D C56D 53.2(4) yes
C51D Cl2D C57D 102.4(4) yes
C56D Cl2D C57D 49.3(3) yes
Cl3D Cl3C C61 97.1(4) yes
Cl3D Cl3C C64 113.5(4) yes
Cl3D Cl3C C65 74.1(3) yes
C61 Cl3C C64 43.8(3) yes
C61 Cl3C C65 35.6(2) yes
C64 Cl3C C65 42.0(2) yes
Cl3C Cl3D C67 93.5(4) yes
Cl3C Cl3D C70 78.1(4) yes
C67 Cl3D C70 47.2(2) yes
C3A C41 C4A 61.2(3) yes
C3A C41 Cl1C 106.2(4) yes
C3A C41 C42 117.8(5) yes
C3A C41 C46 63.8(3) yes
C4A C41 Cl1C 89.3(3) yes
C4A C41 C42 153.4(4) yes
C4A C41 C46 37.4(2) yes
Cl1C C41 C42 114.8(4) yes
Cl1C C41 C46 125.6(3) yes
C42 C41 C46 116.4(4) yes
C41 C42 C43 118.1(5) yes
C42 C43 C44 122.1(6) yes
C43 C44 C45 119.4(5) yes
C5A C45 C6A 41.6(2) yes
C5A C45 C7A 72.5(2) yes
C5A C45 C44 154.7(4) yes
C5A C45 C46 45.4(2) yes
C5A C45 C50 78.2(3) yes
C6A C45 C7A 42.2(2) yes
C6A C45 C44 133.2(3) yes
C6A C45 C46 76.2(2) yes
C6A C45 C50 53.2(2) yes
C7A C45 C44 92.6(2) yes
C7A C45 C46 79.2(2) yes
C7A C45 C50 79.2(2) yes
C44 C45 C46 112.9(4) yes
C44 C45 C50 119.9(5) yes
C46 C45 C50 123.3(4) yes
C2A C46 C3A 45.5(2) yes
C2A C46 C4A 105.5(4) yes
C2A C46 C5A 108.0(3) yes
C2A C46 C41 83.9(3) yes
C2A C46 C45 84.0(2) yes
C2A C46 C47 102.8(3) yes
C3A C46 C4A 72.6(4) yes
C3A C46 C5A 120.8(3) yes
C3A C46 C41 47.6(2) yes
C3A C46 C45 125.3(3) yes
C3A C46 C47 94.4(4) yes
C4A C46 C5A 67.6(3) yes
C4A C46 C41 79.2(4) yes
C4A C46 C45 156.9(4) yes
C4A C46 C47 37.6(3) yes
C5A C46 C41 146.6(4) yes
C5A C46 C45 89.5(3) yes
C5A C46 C47 31.6(3) yes
C41 C46 C45 123.3(3) yes
C41 C46 C47 116.4(4) yes
C45 C46 C47 120.4(3) yes
C3A C47 C4A 36.0(4) yes
C3A C47 C5A 117.6(7) yes
C3A C47 C6A 93.3(3) yes
C3A C47 C22A 116.4(3) yes
C3A C47 C27A 84.4(3) yes
C3A C47 C28A 44.8(2) yes
C3A C47 C46 42.6(2) yes
C3A C47 C48 139.6(5) yes
C4A C47 C5A 121.5(9) yes
C4A C47 C6A 118.3(6) yes
C4A C47 C22A 134.7(6) yes
C4A C47 C27A 87.5(4) yes
C4A C47 C28A 69.0(4) yes
C4A C47 C46 43.7(4) yes
C4A C47 C48 158.7(8) yes
C5A C47 C6A 37.9(4) yes
C5A C47 C22A 102.9(5) yes
C5A C47 C27A 151.0(6) yes
C5A C47 C28A 138.3(6) yes
C5A C47 C46 81.4(5) yes
C5A C47 C48 37.2(6) yes
C6A C47 C22A 90.6(2) yes
C6A C47 C27A 129.8(3) yes
C6A C47 C28A 100.4(3) yes
C6A C47 C46 76.3(4) yes
C6A C47 C48 47.0(3) yes
C22A C47 C27A 48.3(3) yes
C22A C47 C28A 72.1(2) yes
C22A C47 C46 152.8(4) yes
C22A C47 C48 66.0(3) yes
C27A C47 C28A 46.6(2) yes
C27A C47 C46 125.3(4) yes
C27A C47 C48 113.8(4) yes
C28A C47 C46 86.7(3) yes
C28A C47 C48 124.1(4) yes
C46 C47 C48 116.4(5) yes
C5A C48 C6A 70.5(5) yes
C5A C48 C22A 98.5(5) yes
C5A C48 C47 30.8(5) yes
C5A C48 C49 94.2(6) yes
C6A C48 C22A 112.1(4) yes
C6A C48 C47 86.7(4) yes
C6A C48 C49 49.0(3) yes
C22A C48 C47 68.0(3) yes
C22A C48 C49 151.3(5) yes
C47 C48 C49 123.2(5) yes
C5A C49 C6A 52.2(3) yes
C5A C49 Cl1D 147.1(4) yes
C5A C49 C48 30.9(3) yes
C5A C49 C50 90.0(4) yes
C6A C49 Cl1D 143.9(5) yes
C6A C49 C48 63.7(4) yes
C6A C49 C50 73.3(4) yes
Cl1D C49 C48 118.8(4) yes
Cl1D C49 C50 120.2(5) yes
C48 C49 C50 120.4(5) yes
C6A C50 C45 79.5(3) yes
C6A C50 C49 48.3(3) yes
C45 C50 C49 116.3(5) yes
Cl2C C51C C52C 116.8(5) yes
Cl2C C51C C56C 123.5(3) yes
Cl2C C51C C59C 107.0(3) yes
Cl2C C51C C60C 151.9(3) yes
Cl2C C51C C55D 140.2(5) yes
Cl2C C51C C56D 126.3(5) yes
Cl2C C51C C57D 58.4(3) yes
Cl2C C51C C58D 11.4(3) yes
Cl2C C51C C59D 32.3(2) yes
Cl2C C51C C60D 78.4(3) yes
C52C C51C C56C 119.7(4) yes
C52C C51C C59C 136.1(4) yes
C52C C51C C60C 91.3(3) yes
C52C C51C C55D 23.4(4) yes
C52C C51C C56D 116.8(5) yes
C52C C51C C57D 173.1(5) yes
C52C C51C C58D 127.6(5) yes
C52C C51C C59D 84.5(3) yes
C52C C51C C60D 38.4(3) yes
C56C C51C C59C 17.2(2) yes
C56C C51C C60C 28.5(2) yes
C56C C51C C55D 96.4(5) yes
C56C C51C C56D 03.4(4) yes
C56C C51C C57D 65.1(4) yes
C56C C51C C58D 112.4(4) yes
C56C C51C C59D 155.6(4) yes
C56C C51C C60D 158.1(4) yes
C59C C51C C60C 45.0(2) yes
C59C C51C C55D 112.7(5) yes
C59C C51C C56D 20.6(4) yes
C59C C51C C57D 49.3(3) yes
C59C C51C C58D 96.2(4) yes
C59C C51C C59D 139.3(3) yes
C59C C51C C60D 173.3(4) yes
C60C C51C C55D 67.9(4) yes
C60C C51C C56D 25.8(4) yes
C60C C51C C57D 93.6(4) yes
C60C C51C C58D 140.9(4) yes
C60C C51C C59D 175.6(3) yes
C60C C51C C60D 129.6(3) yes
C55D C51C C56D 93.5(6) yes
C55D C51C C57D 161.1(6) yes
C55D C51C C58D 151.0(5) yes
C55D C51C C59D 107.9(5) yes
C55D C51C C60D 61.7(4) yes
C56D C51C C57D 67.9(5) yes
C56D C51C C58D 115.1(5) yes
C56D C51C C59D 158.1(5) yes
C56D C51C C60D 155.0(6) yes
C57D C51C C58D 47.2(3) yes
C57D C51C C59D 90.5(4) yes
C57D C51C C60D 136.6(4) yes
C58D C51C C59D 43.2(3) yes
C58D C51C C60D 89.4(4) yes
C59D C51C C60D 46.2(3) yes
C51C C52C C53C 120.3(6) yes
C51C C52C C54D 112.5(5) yes
C51C C52C C55D 39.8(6) yes
C51C C52C C56D 24.3(2) yes
C51C C52C C60D 79.4(5) yes
C53C C52C C54D 09.2(3) yes
C53C C52C C55D 80.6(8) yes
C53C C52C C56D 96.0(4) yes
C53C C52C C60D 160.3(6) yes
C54D C52C C55D 72.8(8) yes
C54D C52C C56D 88.4(4) yes
C54D C52C C60D 167.2(6) yes
C55D C52C C56D 15.8(6) yes
C55D C52C C60D 119.1(8) yes
C56D C52C C60D 103.7(5) yes
C52C C53C C54C 119.9(5) yes
C52C C53C C53D 132.4(5) yes
C52C C53C C54D 97.1(20) yes
C52C C53C C55D 25.2(3) yes
C54C C53C C53D 14.3(4) yes
C54C C53C C54D 39(2) yes
C54C C53C C55D 94.7(4) yes
C53D C53C C54D 42(2) yes
C53D C53C C55D 107.3(5) yes
C54D C53C C55D 75.4(17) yes
C53C C54C C55C 119.8(5) yes
C53C C54C C60C 102.7(4) yes
C53C C54C C52D 149.2(6) yes
C53C C54C C53D 106.6(15) yes
C53C C54C C54D 06.9(4) yes
C55C C54C C60C 17.3(3) yes
C55C C54C C52D 30.3(4) yes
C55C C54C C53D 126.9(13) yes
C55C C54C C54D 116.3(5) yes
C60C C54C C52D 46.9(5) yes
C60C C54C C53D 138.5(13) yes
C60C C54C C54D 99.0(4) yes
C52D C54C C53D 98.2(14) yes
C52D C54C C54D 144.4(7) yes
C53D C54C C54D 106.8(15) yes
Cl2D C55C C54C 154.5(4) yes
Cl2D C55C C56C 34.3(2) yes
Cl2D C55C C59C 26.3(2) yes
Cl2D C55C C60C 57.6(8) yes
Cl2D C55C C51D 06.9(6) yes
Cl2D C55C C52D 143.6(9) yes
Cl2D C55C C53D 163.0(4) yes
Cl2D C55C C56D 49.6(2) yes
C54C C55C C56C 120.2(4) yes
C54C C55C C59C 128.4(4) yes
C54C C55C C60C 97.4(9) yes
C54C C55C C51D 161.3(8) yes
C54C C55C C52D 61.3(9) yes
C54C C55C C53D 11.1(3) yes
C54C C55C C56D 104.9(4) yes
C56C C55C C59C 09.2(2) yes
C56C C55C C60C 24.7(7) yes
C56C C55C C51D 41.1(6) yes
C56C C55C C52D 170.4(8) yes
C56C C55C C53D 129.4(4) yes
C56C C55C C56D 15.4(3) yes
C59C C55C C60C 31.3(7) yes
C59C C55C C51D 32.9(6) yes
C59C C55C C52D 163.6(8) yes
C59C C55C C53D 136.8(4) yes
C59C C55C C56D 24.1(2) yes
C60C C55C C51D 64.1(9) yes
C60C C55C C52D 151.0(11) yes
C60C C55C C53D 105.5(9) yes
C60C C55C C56D 13.1(7) yes
C51D C55C C52D 136.7(11) yes
C51D C55C C53D 168.5(8) yes
C51D C55C C56D 56.5(6) yes
C52D C55C C53D 51.1(9) yes
C52D C55C C56D 163.4(8) yes
C53D C55C C56D 114.2(4) yes
Cl2D C56C C51C 132.6(4) yes
Cl2D C56C C55C 107.4(4) yes
Cl2D C56C C57C 12.8(3) yes
Cl2D C56C C58C 04.8(3) yes
Cl2D C56C C59C 39.5(8) yes
Cl2D C56C C60C 117.4(5) yes
Cl2D C56C C51D 75.9(5) yes
Cl2D C56C C55D 166.0(4) yes
Cl2D C56C C56D 138.0(9) yes
Cl2D C56C C57D 73.3(3) yes
C51C C56C C55C 120.1(4) yes
C51C C56C C57C 119.7(4) yes
C51C C56C C58C 128.2(4) yes
C51C C56C C59C 95.9(8) yes
C51C C56C C60C 110.0(4) yes
C51C C56C C51D 151.6(5) yes
C51C C56C C55D 33.5(3) yes
C51C C56C C56D 06.5(8) yes
C51C C56C C57D 59.4(4) yes
C55C C56C C57C 120.2(4) yes
C55C C56C C58C 111.8(4) yes
C55C C56C C59C 141.0(10) yes
C55C C56C C60C 11.0(3) yes
C55C C56C C51D 31.5(4) yes
C55C C56C C55D 86.6(3) yes
C55C C56C C56D 114.4(9) yes
C55C C56C C57D 175.1(4) yes
C57C C56C C58C 08.6(3) yes
C57C C56C C59C 28.1(8) yes
C57C C56C C60C 130.1(6) yes
C57C C56C C51D 88.7(6) yes
C57C C56C C55D 153.2(4) yes
C57C C56C C56D 125.2(9) yes
C57C C56C C57D 60.5(3) yes
C58C C56C C59C 34.6(8) yes
C58C C56C C60C 121.6(5) yes
C58C C56C C51D 80.3(5) yes
C58C C56C C55D 161.5(4) yes
C58C C56C C56D 133.8(9) yes
C58C C56C C57D 69.1(3) yes
C59C C56C C60C 147.2(11) yes
C59C C56C C51D 111.2(10) yes
C59C C56C C55D 127.5(9) yes
C59C C56C C56D 102.2(11) yes
C59C C56C C57D 41.8(8) yes
C60C C56C C51D 41.6(5) yes
C60C C56C C55D 76.5(4) yes
C60C C56C C56D 104.6(9) yes
C60C C56C C57D 169.3(5) yes
C51D C56C C55D 118.1(5) yes
C51D C56C C56D 145.9(10) yes
C51D C56C C57D 148.9(6) yes
C55D C56C C56D 28.2(8) yes
C55D C56C C57D 92.8(4) yes
C56D C56C C57D 64.7(8) yes
Cl2D C57C C56C 61.4(12) yes
Cl2D C57C C58C 81.0(14) yes
Cl2D C57C C59C 71.6(12) yes
Cl2D C57C C51D 26.5(11) yes
Cl2D C57C C56D 74.6(12) yes
Cl2D C57C C57D 125.3(14) yes
C56C C57C C58C 141.7(11) yes
C56C C57C C59C 11.9(3) yes
C56C C57C C51D 35.1(3) yes
C56C C57C C56D 13.2(3) yes
C56C C57C C57D 64.4(4) yes
C58C C57C C59C 149.1(12) yes
C58C C57C C51D 106.9(10) yes
C58C C57C C56D 154.9(12) yes
C58C C57C C57D 153.7(13) yes
C59C C57C C51D 45.2(4) yes
C59C C57C C56D 08.5(3) yes
C59C C57C C57D 55.6(4) yes
C51D C57C C56D 48.3(3) yes
C51D C57C C57D 99.3(4) yes
C56D C57C C57D 51.1(3) yes
Cl2D C58C C56C 12.7(7) yes
Cl2D C58C C57C 40.8(10) yes
Cl2D C58C C59C 23.2(7) yes
Cl2D C58C C51D 20.2(7) yes
Cl2D C58C C57D 61.3(8) yes
C56C C58C C57C 29.7(9) yes
C56C C58C C59C 10.5(2) yes
C56C C58C C51D 31.0(3) yes
C56C C58C C57D 50.1(3) yes
C57C C58C C59C 22.0(9) yes
C57C C58C C51D 60.5(9) yes
C57C C58C C57D 20.6(10) yes
C59C C58C C51D 40.6(3) yes
C59C C58C C57D 41.5(3) yes
C51D C58C C57D 81.0(3) yes
Cl2D C59C C51C 160.2(5) yes
Cl2D C59C C55C 99.5(5) yes
Cl2D C59C C56C 123.4(10) yes
Cl2D C59C C57C 18.4(4) yes
Cl2D C59C C58C 11.4(3) yes
Cl2D C59C C60C 109.3(5) yes
Cl2D C59C C51D 79.3(5) yes
Cl2D C59C C56D 157.7(8) yes
Cl2D C59C C57D 99.1(5) yes
C51C C59C C55C 94.8(3) yes
C51C C59C C56C 66.9(8) yes
C51C C59C C57C 144.3(5) yes
C51C C59C C58C 153.1(4) yes
C51C C59C C60C 85.5(3) yes
C51C C59C C51D 114.8(4) yes
C51C C59C C56D 26.3(5) yes
C51C C59C C57D 63.2(4) yes
C55C C59C C56C 29.8(8) yes
C55C C59C C57C 117.9(5) yes
C55C C59C C58C 110.3(4) yes
C55C C59C C60C 09.8(2) yes
C55C C59C C51D 20.3(4) yes
C55C C59C C56D 69.2(5) yes
C55C C59C C57D 153.7(4) yes
C56C C59C C57C 140.0(10) yes
C56C C59C C58C 134.9(10) yes
C56C C59C C60C 22.8(8) yes
C56C C59C C51D 48.4(8) yes
C56C C59C C56D 40.6(8) yes
C56C C59C C57D 124.2(9) yes
C57C C59C C58C 08.9(4) yes
C57C C59C C60C 127.7(5) yes
C57C C59C C51D 97.7(6) yes
C57C C59C C56D 159.4(8) yes
C57C C59C C57D 81.4(5) yes
C58C C59C C60C 120.0(4) yes
C58C C59C C51D 90.0(5) yes
C58C C59C C56D 164.9(7) yes
C58C C59C C57D 90.0(4) yes
C60C C59C C51D 30.0(4) yes
C60C C59C C56D 60.3(5) yes
C60C C59C C57D 146.5(5) yes
C51D C59C C56D 88.8(6) yes
C51D C59C C57D 163.1(6) yes
C56D C59C C57D 86.8(6) yes
Cl2D C60C C51C 77.0(2) yes
Cl2D C60C C54C 173.7(4) yes
Cl2D C60C C55C 110.9(9) yes
Cl2D C60C C56C 35.4(4) yes
Cl2D C60C C59C 28.0(3) yes
Cl2D C60C C51D 31.1(6) yes
Cl2D C60C C52D 125.0(6) yes
Cl2D C60C C53D 171.3(4) yes
Cl2D C60C C55D 107.0(3) yes
Cl2D C60C C56D 58.0(3) yes
C51C C60C C54C 105.6(3) yes
C51C C60C C55C 165.0(8) yes
C51C C60C C56C 41.5(3) yes
C51C C60C C59C 49.5(2) yes
C51C C60C C51D 107.8(6) yes
C51C C60C C52D 158.1(5) yes
C51C C60C C53D 111.7(4) yes
C51C C60C C55D 30.1(2) yes
C51C C60C C56D 19.1(3) yes
C54C C60C C55C 65.2(8) yes
C54C C60C C56C 146.5(5) yes
C54C C60C C59C 155.2(4) yes
C54C C60C C51D 145.1(8) yes
C54C C60C C52D 52.5(5) yes
C54C C60C C53D 08.3(3) yes
C54C C60C C55D 75.6(3) yes
C54C C60C C56D 124.2(5) yes
C55C C60C C56C 144.4(10) yes
C55C C60C C59C 138.9(9) yes
C55C C60C C51D 79.9(10) yes
C55C C60C C52D 17.6(7) yes
C55C C60C C53D 60.6(8) yes
C55C C60C C55D 139.6(8) yes
C55C C60C C56D 162.0(9) yes
C56C C60C C59C 10.0(3) yes
C56C C60C C51D 66.3(7) yes
C56C C60C C52D 160.3(6) yes
C56C C60C C53D 153.2(5) yes
C56C C60C C55D 71.6(4) yes
C56C C60C C56D 22.6(4) yes
C59C C60C C51D 59.1(7) yes
C59C C60C C52D 152.3(6) yes
C59C C60C C53D 160.5(4) yes
C59C C60C C55D 79.6(3) yes
C59C C60C C56D 31.2(3) yes
C51D C60C C52D 94.0(8) yes
C51D C60C C53D 140.2(8) yes
C51D C60C C55D 137.7(7) yes
C51D C60C C56D 88.7(7) yes
C52D C60C C53D 46.4(5) yes
C52D C60C C55D 128.0(4) yes
C52D C60C C56D 175.7(6) yes
C53D C60C C55D 81.6(3) yes
C53D C60C C56D 130.7(5) yes
C55D C60C C56D 49.1(4) yes
Cl2D C51D C55C 169.3(9) yes
Cl2D C51D C56C 62.1(5) yes
Cl2D C51D C57C 05.9(3) yes
Cl2D C51D C58C 06.9(3) yes
Cl2D C51D C59C 43.0(4) yes
Cl2D C51D C60C 133.8(9) yes
Cl2D C51D C52D 170.0(7) yes
Cl2D C51D C56D 73.2(4) yes
C55C C51D C56C 107.4(8) yes
C55C C51D C57C 163.5(9) yes
C55C C51D C58C 176.1(8) yes
C55C C51D C59C 126.8(9) yes
C55C C51D C60C 36.0(6) yes
C55C C51D C52D 20.7(6) yes
C55C C51D C56D 96.2(7) yes
C56C C51D C57C 56.2(5) yes
C56C C51D C58C 68.7(5) yes
C56C C51D C59C 20.4(3) yes
C56C C51D C60C 72.0(7) yes
C56C C51D C52D 127.3(7) yes
C56C C51D C56D 11.2(4) yes
C57C C51D C58C 12.6(2) yes
C57C C51D C59C 37.1(3) yes
C57C C51D C60C 128.0(9) yes
C57C C51D C52D 174.7(7) yes
C57C C51D C56D 67.4(4) yes
C58C C51D C59C 49.3(4) yes
C58C C51D C60C 140.1(9) yes
C58C C51D C52D 163.0(7) yes
C58C C51D C56D 79.9(4) yes
C59C C51D C60C 90.9(8) yes
C59C C51D C52D 145.6(7) yes
C59C C51D C56D 31.4(3) yes
C60C C51D C52D 55.3(7) yes
C60C C51D C56D 61.0(6) yes
C52D C51D C56D 116.3(6) yes
C54C C52D C55C 88.4(9) yes
C54C C52D C60C 80.6(7) yes
C54C C52D C51D 110.8(8) yes
C54C C52D C53D 17.2(4) yes
C55C C52D C60C 11.4(5) yes
C55C C52D C51D 22.6(6) yes
C55C C52D C53D 104.8(11) yes
C60C C52D C51D 30.7(4) yes
C60C C52D C53D 96.2(8) yes
C51D C52D C53D 126.8(8) yes
C53C C53D C54C 59.1(13) yes
C53C C53D C55C 96.9(5) yes
C53C C53D C60C 83.8(4) yes
C53C C53D C52D 121.0(6) yes
C53C C53D C54D 06.4(4) yes
C54C C53D C55C 42.0(11) yes
C54C C53D C60C 33.2(11) yes
C54C C53D C52D 64.6(12) yes
C54C C53D C54D 57.2(13) yes
C55C C53D C60C 13.8(2) yes
C55C C53D C52D 24.1(4) yes
C55C C53D C54D 92.9(5) yes
C60C C53D C52D 37.4(5) yes
C60C C53D C54D 79.4(4) yes
C52D C53D C54D 116.9(7) yes
C52C C54D C53C 73.7(20) yes
C52C C54D C54C 129.7(6) yes
C52C C54D C53D 144.8(6) yes
C52C C54D C55D 25.1(3) yes
C53C C54D C54C 134(3) yes
C53C C54D C53D 132(3) yes
C53C C54D C55D 95.3(17) yes
C54C C54D C53D 16.0(4) yes
C54C C54D C55D 105.2(6) yes
C53D C54D C55D 119.8(6) yes
C51C C55D C52C 116.8(9) yes
C51C C55D C53C 168.5(6) yes
C51C C55D C56C 50.2(4) yes
C51C C55D C60C 82.0(4) yes
C51C C55D C54D 161.0(6) yes
C51C C55D C56D 40.9(4) yes
C51C C55D C60D 79.0(5) yes
C52C C55D C53C 74.2(8) yes
C52C C55D C56C 166.7(8) yes
C52C C55D C60C 161.1(8) yes
C52C C55D C54D 82.1(8) yes
C52C C55D C56D 157.3(8) yes
C52C C55D C60D 37.9(6) yes
C53C C55D C56C 118.6(4) yes
C53C C55D C60C 86.9(4) yes
C53C C55D C54D 09.3(3) yes
C53C C55D C56D 127.8(4) yes
C53C C55D C60D 112.1(5) yes
C56C C55D C60C 31.8(2) yes
C56C C55D C54D 111.0(4) yes
C56C C55D C56D 09.4(3) yes
C56C C55D C60D 129.1(5) yes
C60C C55D C54D 79.1(4) yes
C60C C55D C56D 41.2(3) yes
C60C C55D C60D 161.0(5) yes
C54D C55D C56D 120.4(4) yes
C54D C55D C60D 119.9(5) yes
C56D C55D C60D 119.8(5) yes
Cl2D C56D C51C 140.7(6) yes
Cl2D C56D C52C 178.6(4) yes
Cl2D C56D C55C 80.9(3) yes
Cl2D C56D C56C 30.8(7) yes
Cl2D C56D C57C 10.8(2) yes
Cl2D C56D C59C 12.8(4) yes
Cl2D C56D C60C 83.6(4) yes
Cl2D C56D C51D 53.6(3) yes
Cl2D C56D C55D 172.9(5) yes
Cl2D C56D C57D 66.3(4) yes
C51C C56D C52C 38.9(4) yes
C51C C56D C55C 138.2(6) yes
C51C C56D C56C 170.0(12) yes
C51C C56D C57C 129.9(6) yes
C51C C56D C59C 133.1(8) yes
C51C C56D C60C 135.1(7) yes
C51C C56D C51D 165.3(7) yes
C51C C56D C55D 45.7(4) yes
C51C C56D C57D 74.8(5) yes
C52C C56D C55C 99.4(3) yes
C52C C56D C56C 149.4(9) yes
C52C C56D C57C 168.8(4) yes
C52C C56D C59C 165.8(7) yes
C52C C56D C60C 96.6(4) yes
C52C C56D C51D 126.7(4) yes
C52C C56D C55D 06.9(3) yes
C52C C56D C57D 113.5(4) yes
C55C C56D C56C 50.2(8) yes
C55C C56D C57C 91.7(3) yes
C55C C56D C59C 86.7(6) yes
C55C C56D C60C 04.9(2) yes
C55C C56D C51D 27.4(3) yes
C55C C56D C55D 92.6(4) yes
C55C C56D C57D 147.0(5) yes
C56C C56D C57C 41.5(7) yes
C56C C56D C59C 37.2(7) yes
C56C C56D C60C 52.8(7) yes
C56C C56D C51D 22.9(7) yes
C56C C56D C55D 142.4(10) yes
C56C C56D C57D 97.1(9) yes
C57C C56D C59C 12.0(5) yes
C57C C56D C60C 94.3(4) yes
C57C C56D C51D 64.3(4) yes
C57C C56D C55D 174.6(5) yes
C57C C56D C57D 55.6(3) yes
C59C C56D C60C 88.5(6) yes
C59C C56D C51D 59.8(6) yes
C59C C56D C55D 165.7(7) yes
C59C C56D C57D 62.0(6) yes
C60C C56D C51D 30.2(3) yes
C60C C56D C55D 89.7(5) yes
C60C C56D C57D 149.9(5) yes
C51D C56D C55D 119.9(5) yes
C51D C56D C57D 119.8(5) yes
C55D C56D C57D 120.4(4) yes
Cl2C C57D Cl2D 169.4(6) yes
Cl2C C57D C51C 69.2(4) yes
Cl2C C57D C56C 124.6(5) yes
Cl2C C57D C57C 173.0(6) yes
Cl2C C57D C58C 170.5(6) yes
Cl2C C57D C59C 135.4(6) yes
Cl2C C57D C56D 106.5(5) yes
Cl2C C57D C58D 13.7(4) yes
Cl2D C57D C51C 101.6(4) yes
Cl2D C57D C56C 46.2(3) yes
Cl2D C57D C57C 09.0(3) yes
Cl2D C57D C58C 14.7(2) yes
Cl2D C57D C59C 34.6(3) yes
Cl2D C57D C56D 64.4(4) yes
Cl2D C57D C58D 175.1(7) yes
C51C C57D C56C 55.5(4) yes
C51C C57D C57C 110.4(5) yes
C51C C57D C58C 116.0(4) yes
C51C C57D C59C 67.5(4) yes
C51C C57D C56D 37.4(3) yes
C51C C57D C58D 82.6(4) yes
C56C C57D C57C 55.1(3) yes
C56C C57D C58C 60.8(3) yes
C56C C57D C59C 14.0(3) yes
C56C C57D C56D 18.2(3) yes
C56C C57D C58D 138.0(6) yes
C57C C57D C58C 05.7(3) yes
C57C C57D C59C 43.0(4) yes
C57C C57D C56D 73.3(4) yes
C57C C57D C58D 166.3(7) yes
C58C C57D C59C 48.5(4) yes
C58C C57D C56D 79.0(4) yes
C58C C57D C58D 160.6(7) yes
C59C C57D C56D 31.2(3) yes
C59C C57D C58D 149.0(7) yes
C56D C57D C58D 119.9(6) yes
Cl2C C58D C51C 59.9(14) yes
Cl2C C58D C57D 109.2(14) yes
Cl2C C58D C59D 15.7(12) yes
C51C C58D C57D 50.2(4) yes
C51C C58D C59D 69.7(4) yes
C57D C58D C59D 119.8(7) yes
Cl2C C59D C51C 63.3(4) yes
Cl2C C59D C58D 05.9(4) yes
Cl2C C59D C60D 116.3(8) yes
C51C C59D C58D 67.1(4) yes
C51C C59D C60D 53.1(4) yes
C58D C59D C60D 120.2(6) yes
Cl2C C60D C51C 54.4(3) yes
Cl2C C60D C52C 116.6(7) yes
Cl2C C60D C55D 93.6(4) yes
Cl2C C60D C59D 26.4(4) yes
C51C C60D C52C 62.2(4) yes
C51C C60D C55D 39.3(3) yes
C51C C60D C59D 80.7(4) yes
C52C C60D C55D 23.0(4) yes
C52C C60D C59D 142.7(7) yes
C55D C60D C59D 120.0(6) yes
Cl3C C61 C62 117.3(5) yes
Cl3C C61 C63 102.1(4) yes
Cl3C C61 C64 75.4(4) yes
Cl3C C61 C65 90.5(4) yes
Cl3C C61 C66 122.6(5) yes
C62 C61 C63 26.4(3) yes
C62 C61 C64 77.7(5) yes
C62 C61 C65 128.5(7) yes
C62 C61 C66 120.0(7) yes
C63 C61 C64 51.6(4) yes
C63 C61 C65 111.2(6) yes
C63 C61 C66 128.5(6) yes
C64 C61 C65 68.2(4) yes
C64 C61 C66 113.4(5) yes
C65 C61 C66 50.5(4) yes
C61 C62 C63 97.6(7) yes
C61 C62 C64 49.6(4) yes
C63 C62 C64 48.4(6) yes
C61 C63 C62 56.0(6) yes
C61 C63 C64 51.4(4) yes
C62 C63 C64 107.0(8) yes
Cl3C C64 C61 60.9(3) yes
Cl3C C64 C62 94.6(4) yes
Cl3C C64 C63 107.6(4) yes
Cl3C C64 C65 77.2(3) yes
C61 C64 C62 52.6(4) yes
C61 C64 C63 77.0(5) yes
C61 C64 C65 52.0(4) yes
C62 C64 C63 24.6(4) yes
C62 C64 C65 96.4(4) yes
C63 C64 C65 119.1(6) yes
Cl3C C65 C61 53.9(3) yes
Cl3C C65 C64 60.7(3) yes
Cl3C C65 C66 111.1(3) yes
Cl3C C65 C67 103.1(4) yes
Cl3C C65 C70 93.6(3) yes
C61 C65 C64 59.8(5) yes
C61 C65 C66 72.9(4) yes
C61 C65 C67 107.9(6) yes
C61 C65 C70 145.0(6) yes
C64 C65 C66 125.7(4) yes
C64 C65 C67 163.2(5) yes
C64 C65 C70 119.1(6) yes
C66 C65 C67 53.0(3) yes
C66 C65 C70 114.9(4) yes
C67 C65 C70 63.2(4) yes
C61 C66 C65 56.6(4) yes
C61 C66 C67 120.0(6) yes
C65 C66 C67 86.8(4) yes
Cl3D C67 C65 79.7(3) yes
Cl3D C67 C66 106.0(4) yes
Cl3D C67 C68 128.7(5) yes
Cl3D C67 C69 83.1(4) yes
Cl3D C67 C70 63.8(3) yes
C65 C67 C66 40.1(3) yes
C65 C67 C68 140.3(6) yes
C65 C67 C69 99.9(5) yes
C65 C67 C70 46.4(3) yes
C66 C67 C68 125.3(6) yes
C66 C67 C69 132.2(6) yes
C66 C67 C70 85.7(4) yes
C68 C67 C69 63.4(5) yes
C68 C67 C70 115.5(5) yes
C69 C67 C70 55.8(4) yes
C67 C68 C69 60.6(5) yes
C67 C69 C68 56.0(4) yes
C67 C69 C70 72.1(5) yes
C68 C69 C70 123.8(6) yes
Cl3D C70 C65 92.9(3) yes
Cl3D C70 C67 69.0(3) yes
Cl3D C70 C69 84.6(4) yes
C65 C70 C67 70.4(4) yes
C65 C70 C69 119.2(6) yes
C67 C70 C69 52.1(4) yes
Cl4 C71 C72 112.2(7) yes
Cl4 C71 C75 162.3(8) yes
C72 C71 C75 84.1(7) yes
C71 C72 C73 120.0(9) yes
C71 C72 C74 93.7(7) yes
C71 C72 C75 49.6(6) yes
C73 C72 C74 26.9(6) yes
C73 C72 C75 71.4(7) yes
C74 C72 C75 44.6(5) yes
C72 C73 C74 106.2(14) yes
C72 C73 C75 66.1(6) yes
C74 C73 C75 40.2(9) yes
C72 C74 C73 46.9(11) yes
C72 C74 C75 69.8(7) yes
C73 C74 C75 116.7(12) yes
C71 C75 C72 46.3(5) yes
C71 C75 C73 88.1(6) yes
C71 C75 C74 111.2(8) yes
C72 C75 C73 42.4(5) yes
C72 C75 C74 65.6(6) yes
C73 C75 C74 23.2(5) yes

loop_
_geom_bond_atom_site_label_1
_geom_bond_atom_site_label_2
_geom_bond_distance
_geom_bond_publ_flag
Nb1 N1A 1.868(2) yes
Nb1 N3A 2.225(3) yes
Nb1 N5A 2.302(2) yes
Nb1 N7A 2.222(3) yes
Nb1 C1A 2.059(3) yes
Nb1 C2A 2.593(5) yes
Nb1 C8A 2.299(4) yes
Nb1 N1B 2.359(3) yes
Nb1 N3B 2.131(2) yes
Nb1 N5B 2.357(3) yes
Nb1 N6B 1.870(2) yes
Nb1 N7B 2.146(3) yes
Nb1 C28B 2.144(3) yes
Nb1 C31B 2.045(3) yes
N1A C1A 1.427(5) yes
N1A C8A 1.359(5) yes
N2A N3A 1.383(4) yes
N2A C8A 1.320(5) yes
N2A C11A 0.565(4) yes
N2A C12A 1.776(5) yes
N3A C8A 1.371(5) yes
N3A C11A 1.361(4) yes
N3A C18A 1.437(4) yes
N4A C18A 1.464(5) yes
N4A C21A 1.308(5) yes
N5A C2A 1.809(5) yes
N5A C7A 1.932(5) yes
N5A C21A 1.361(4) yes
N5A C28A 1.409(4) yes
N6A C3A 1.431(5) yes
N6A C28A 1.291(5) yes
N6A C31A 1.312(5) yes
N6A CL1C 2.121(6) yes
N7A N8A 1.072(3) yes
N7A C1A 1.175(4) yes
N7A C2A 1.836(5) yes
N7A C31A 1.366(4) yes
N7A C38A 1.432(4) yes
N8A C1A 1.288(5) yes
N8A C31A 1.979(4) yes
N8A C37A 1.794(5) yes
N8A C38A 0.730(4) yes
C1A C2A 1.471(5) yes
C1A C38A 1.899(4) yes
C2A C3A 1.382(6) yes
C2A C7A 1.377(5) yes
C2A C46 1.938(5) yes
C3A C4A 1.383(6) yes
C3A C28A 1.495(5) yes
C3A C31A 1.837(5) yes
C3A C41 1.099(6) yes
C3A C46 1.335(5) yes
C3A C47 1.965(7) yes
C4A C5A 1.391(6) yes
C4A C27A 1.737(6) yes
C4A C28A 1.835(5) yes
C4A C41 1.521(6) yes
C4A C46 0.940(6) yes
C4A C47 0.829(7) yes
C5A C6A 1.389(6) yes
C5A C45 2.029(6) yes
C5A C46 1.444(6) yes
C5A C47 0.765(8) yes
C5A C48 0.903(8) yes
C5A C49 1.754(7) yes
C6A C7A 1.380(6) yes
C6A C45 1.854(6) yes
C6A C47 1.910(7) yes
C6A C48 1.398(7) yes
C6A C49 1.178(6) yes
C6A C50 1.511(7) yes
C7A C8A 1.474(6) yes
C7A C45 1.968(5) yes
C8A C11A 1.732(5) yes
C11A C12A 1.430(5) yes
C12A C13A 1.427(6) yes
C12A C17A 1.361(6) yes
C13A C14A 1.340(5) yes
C14A C15A 1.353(7) yes
C15A C16A 1.441(6) yes
C16A C17A 1.341(5) yes
C17A C18A 1.552(5) yes
C18A C18B 1.578(3) yes
C21A C22A 1.508(6) yes
C22A C23A 1.335(6) yes
C22A C27A 1.385(5) yes
C22A C47 1.784(6) yes
C22A C48 1.759(7) yes
C23A C24A 1.426(6) yes
C24A C25A 1.401(7) yes
C25A C26A 1.325(6) yes
C26A C27A 1.438(6) yes
C27A C28A 1.440(5) yes
C27A C47 1.564(6) yes
C28A C47 1.960(6) yes
C31A C32A 1.447(5) yes
C32A C33A 1.444(6) yes
C32A C37A 1.358(6) yes
C33A C34A 1.346(5) yes
C34A C35A 1.366(6) yes
C35A C36A 1.444(5) yes
C36A C37A 1.330(5) yes
C37A C38A 1.554(5) yes
C38A C38B 1.578(3) yes
N1B N6B 1.972(4) yes
N1B C1B 1.414(5) yes
N1B C8B 1.332(4) yes
N1B C31B 1.989(4) yes
N1B C32B 1.790(4) yes
N1B C33B 1.863(5) yes
N2B C8B 1.278(5) yes
N2B C11B 1.407(5) yes
N3B N6B 1.950(3) yes
N3B C11B 1.320(4) yes
N3B C18B 1.524(4) yes
N3B C27B 1.919(5) yes
N3B C28B 1.944(4) yes
N4B C18B 1.476(5) yes
N4B C21B 1.232(5) yes
N4B C22B 0.876(5) yes
N4B C23B 1.657(5) yes
N4B C27B 1.414(5) yes
N5B C21B 1.405(5) yes
N5B C28B 1.040(4) yes
N6B C28B 1.311(5) yes
N6B C31B 1.346(4) yes
N7B C31B 0.936(4) yes
N7B C32B 1.969(5) yes
N7B C38B 1.517(5) yes
N8B C1B 1.225(4) yes
N8B C32B 1.150(5) yes
N8B C33B 1.778(5) yes
N8B C35B 2.005(5) yes
N8B C36B 1.557(5) yes
N8B C37B 0.969(4) yes
N8B C38B 1.477(4) yes
C1B C2B 1.512(5) yes
C1B C32B 1.250(6) yes
C1B C33B 1.065(5) yes
C1B C34B 1.856(5) yes
C2B C3B 1.414(5) yes
C2B C7B 1.332(5) yes
C2B C33B 1.482(6) yes
C2B C34B 1.334(6) yes
C3B C4B 1.407(6) yes
C3B C34B 1.497(6) yes
C4B C5B 1.324(6) yes
C5B C6B 1.424(6) yes
C6B C7B 1.399(6) yes
C7B C8B 1.527(5) yes
C11B C12B 1.425(5) yes
C12B C13B 1.360(6) yes
C12B C17B 1.442(5) yes
C12B C26B 1.816(6) yes
C13B C14B 1.372(5) yes
C14B C15B 1.445(5) yes
C15B C16B 1.374(6) yes
C16B C17B 1.367(5) yes
C16B C24B 1.828(6) yes
C16B C25B 1.568(6) yes
C17B C18B 1.459(5) yes
C17B C25B 1.675(6) yes
C17B C26B 1.629(6) yes
C18B C26B 1.934(5) yes
C18B C27B 1.663(5) yes
C21B C22B 0.966(5) yes
C21B C27B 1.616(6) yes
C21B C28B 1.815(5) yes
C22B C23B 1.377(5) yes
C22B C27B 1.376(5) yes
C23B C24B 1.388(6) yes
C24B C25B 1.371(5) yes
C25B C26B 1.397(5) yes
C26B C27B 1.381(6) yes
C27B C28B 1.478(5) yes
C31B C32B 1.475(5) yes
C31B C38B 1.881(4) yes
C32B C33B 1.379(6) yes
C32B C37B 1.381(5) yes
C32B C38B 1.593(5) yes
C33B C34B 1.388(5) yes
C34B C35B 1.396(5) yes
C35B C36B 1.392(6) yes
C36B C37B 1.388(5) yes
C37B C38B 0.935(5) yes
Cl1C C41 1.760(7) yes
Cl1D C49 1.668(7) yes
Cl2C C51C 1.705(7) yes
Cl2C C57D 1.554(9) yes
Cl2C C58D 0.388(10) yes
Cl2C C59D 1.019(9) yes
Cl2C C60D 2.056(10) yes
Cl2D C55C 2.142(7) yes
Cl2D C56C 1.265(6) yes
Cl2D C57C 0.320(7) yes
Cl2D C58C 0.485(7) yes
Cl2D C59C 0.964(6) yes
Cl2D C60C 1.936(7) yes
Cl2D C51D 1.388(9) yes
Cl2D C56D 1.652(7) yes
Cl2D C57D 1.677(9) yes
Cl3C Cl3D 2.023(13) yes
Cl3C C61 1.683(7) yes
Cl3C C64 1.864(7) yes
Cl3C C65 2.084(7) yes
Cl3D C67 2.097(8) yes
Cl3D C70 2.016(8) yes
Cl4 C71 1.846(10) yes
C41 C42 1.345(8) yes
C41 C46 1.384(5) yes
C42 C43 1.363(8) yes
C43 C44 1.385(10) yes
C44 C45 1.274(6) yes
C45 C46 1.438(6) yes
C45 C50 1.386(7) yes
C46 C47 1.345(6) yes
C47 C48 1.384(10) yes
C48 C49 1.439(8) yes
C49 C50 1.344(8) yes
C51C C52C 1.386(8) yes
C51C C56C 1.384(6) yes
C51C C59C 1.497(6) yes
C51C C60C 1.962(6) yes
C51C C55D 0.994(7) yes
C51C C56D 0.909(7) yes
C51C C57D 1.446(7) yes
C51C C58D 1.866(9) yes
C51C C59D 1.900(7) yes
C51C C60D 1.540(7) yes
C52C C53C 1.393(8) yes
C52C C54D 1.440(9) yes
C52C C55D 0.617(7) yes
C52C C56D 1.971(8) yes
C52C C60D 0.973(8) yes
C53C C54C 1.384(8) yes
C53C C53D 1.546(10) yes
C53C C54D 0.231(10) yes
C53C C55D 1.428(7) yes
C54C C55C 1.386(7) yes
C54C C60C 1.514(7) yes
C54C C52D 1.216(9) yes
C54C C53D 0.398(9) yes
C54C C54D 1.213(10) yes
C55C C56C 1.391(6) yes
C55C C59C 1.760(6) yes
C55C C60C 0.455(6) yes
C55C C51D 0.762(9) yes
C55C C52D 0.700(9) yes
C55C C53D 1.656(9) yes
C55C C56D 1.648(7) yes
C56C C57C 1.386(7) yes
C56C C58C 1.733(7) yes
C56C C59C 0.445(7) yes
C56C C60C 0.996(6) yes
C56C C51D 0.958(7) yes
C56C C55D 1.791(7) yes
C56C C56D 0.479(7) yes
C56C C57D 1.524(8) yes
C57C C58C 0.417(8) yes
C57C C59C 1.015(7) yes
C57C C51D 1.668(9) yes
C57C C56D 1.708(7) yes
C57C C57D 1.472(10) yes
C58C C59C 1.390(7) yes
C58C C51D 1.833(9) yes
C58C C57D 1.855(10) yes
C59C C60C 1.391(7) yes
C59C C51D 1.194(8) yes
C59C C56D 0.720(7) yes
C59C C57D 1.228(8) yes
C60C C51D 0.696(8) yes
C60C C52D 1.120(9) yes
C60C C53D 1.831(9) yes
C60C C55D 1.835(7) yes
C60C C56D 1.209(7) yes
C51D C52D 1.359(12) yes
C51D C56D 1.382(8) yes
C52D C53D 1.333(11) yes
C53D C54D 1.382(11) yes
C54D C55D 1.388(7) yes
C55D C56D 1.387(7) yes
C55D C60D 1.382(8) yes
C56D C57D 1.388(7) yes
C57D C58D 1.382(11) yes
C58D C59D 1.388(10) yes
C59D C60D 1.389(10) yes
C61 C62 1.391(10) yes
C61 C63 1.662(9) yes
C61 C64 1.333(8) yes
C61 C65 1.215(9) yes
C61 C66 1.390(10) yes
C62 C63 0.744(9) yes
C62 C64 1.710(9) yes
C63 C64 1.337(9) yes
C64 C65 1.431(9) yes
C65 C66 1.122(5) yes
C65 C67 1.738(8) yes
C65 C70 1.336(8) yes
C66 C67 1.391(9) yes
C67 C68 1.300(10) yes
C67 C69 1.365(9) yes
C67 C70 1.647(7) yes
C68 C69 1.401(10) yes
C69 C70 1.432(9) yes
C71 C72 1.357(13) yes
C71 C75 1.429(13) yes
C72 C73 1.377(16) yes
C72 C74 1.811(15) yes
C72 C75 1.867(13) yes
C73 C74 0.852(16) yes
C73 C75 1.936(12) yes
C74 C75 1.397(12) yes
